data_7060104
loop_
_publ_author_name
'Chen, Siyuan'
'Cheng, Shuangjing'
'Zhao, Liang'
'Sun, Chunyi'
'Qin, Chao'
'Su, Zhongmin'

_publ_section_title
;
 Self-assembly of zirconocene-based metal--organic capsules: the
 structure, luminescence sensing of Fe3+ and iodine capture
;
_journal_issue 48
_journal_name_full 'New Journal of Chemistry'
_journal_page_first 21255
_journal_page_last 21260
_journal_paper_doi 10.1039/D0NJ04576D
_journal_volume 44
_journal_year 2020
_chemical_formula_moiety 'C72 H60 N6 O20 Zr6, 2(Cl), 2(C3 H7 N O)'
_chemical_formula_sum 'C78 H74 Cl2 N8 O22 Zr6'
_chemical_formula_weight 2093.67
_space_group_crystal_system monoclinic
_space_group_IT_number 14
_space_group_name_Hall '-P 2ybc'
_space_group_name_H-M_alt 'P 1 21/c 1'
_atom_sites_solution_hydrogens geom
_atom_sites_solution_primary dual
_audit_creation_date 2020-08-14
_audit_creation_method
;
Olex2 1.3
(compiled 2020.07.31 svn.rc2a77460 for OlexSys, GUI svn.r6145)
;
_audit_update_record
;
2020-08-21 deposited with the CCDC.	2020-11-17 downloaded from the CCDC.
;
_cell_angle_alpha 90
_cell_angle_beta 91.681(8)
_cell_angle_gamma 90
_cell_formula_units_Z 4
_cell_length_a 39.583(5)
_cell_length_b 11.3619(16)
_cell_length_c 19.236(3)
_cell_measurement_reflns_used 9816
_cell_measurement_temperature 173(2)
_cell_measurement_theta_max 57.000
_cell_measurement_theta_min 1.953
_cell_volume 8647(2)
_computing_cell_refinement 'SAINT+ Ver. 2016.5-0 (Bruker-AXS, 2016)'
_computing_data_collection 'APEX3 Ver. 2016.5-0 (Bruker-AXS, 2016)'
_computing_data_reduction 'SAINT+ Ver. 2016.5-0 (Bruker-AXS, 2016)'
_computing_molecular_graphics 'OLEX2 (Dolomanov et al., 2009)'
_computing_publication_material 'OLEX2 (Dolomanov et al., 2009)'
_computing_structure_refinement 'XL (Sheldrick, 2015b)'
_computing_structure_solution 'XT (Sheldrick, 2015a)'
_diffrn_ambient_temperature 173.02
_diffrn_detector 'charge-coupled device (CCD) area detector'
_diffrn_detector_area_resol_mean 7.9
_diffrn_detector_type 'Bruker D8 VENTURE'
_diffrn_measured_fraction_theta_full 0.966
_diffrn_measured_fraction_theta_max 0.966
_diffrn_measurement_device 'three-circle diffractometer'
_diffrn_measurement_device_type 'Bruker D8 VENTURE'
_diffrn_measurement_method '0.60\ % \ w and 0.6\ % \ f scans'
_diffrn_radiation_collimation '0.5 mm double- pinhole'
_diffrn_radiation_detector 'Bruker D8 VENTURE'
_diffrn_radiation_monochromator 'equatorially mounted graphite'
_diffrn_radiation_probe x-ray
_diffrn_radiation_type 'Cu K\a'
_diffrn_radiation_wavelength 1.54178
_diffrn_radiation_xray_symbol K-L~3~
_diffrn_reflns_av_R_equivalents 0.1202
_diffrn_reflns_av_unetI/netI 0.1165
_diffrn_reflns_Laue_measured_fraction_full 0.966
_diffrn_reflns_Laue_measured_fraction_max 0.966
_diffrn_reflns_limit_h_max 47
_diffrn_reflns_limit_h_min -43
_diffrn_reflns_limit_k_max 13
_diffrn_reflns_limit_k_min -13
_diffrn_reflns_limit_l_max 22
_diffrn_reflns_limit_l_min -22
_diffrn_reflns_number 60829
_diffrn_reflns_point_group_measured_fraction_full 0.966
_diffrn_reflns_point_group_measured_fraction_max 0.966
_diffrn_reflns_theta_full 67.159
_diffrn_reflns_theta_max 67.159
_diffrn_reflns_theta_min 3.351
_diffrn_source 'microfocus sealed X-ray tube'
_diffrn_source_type 'Incoatec I\ms'
_exptl_absorpt_coefficient_mu 6.911
_exptl_absorpt_correction_T_max 0.86
_exptl_absorpt_correction_T_min 0.84
_exptl_absorpt_correction_type multi-scan
_exptl_absorpt_process_details
;
SADABS-2016/2 (Krause et al., 2015) was used for absorption correction.
;
_exptl_crystal_colour colorless
_exptl_crystal_density_diffrn 1.608
_exptl_crystal_density_method 'not measured'
_exptl_crystal_description block
_exptl_crystal_F_000 4192
_exptl_crystal_size_max 0.24
_exptl_crystal_size_mid 0.22
_exptl_crystal_size_min 0.2
_refine_diff_density_max 1.008
_refine_diff_density_min -0.553
_refine_diff_density_rms 0.140
_refine_ls_extinction_method none
_refine_ls_goodness_of_fit_ref 1.072
_refine_ls_hydrogen_treatment constr
_refine_ls_matrix_type full
_refine_ls_number_parameters 1049
_refine_ls_number_reflns 14959
_refine_ls_number_restraints 234
_refine_ls_restrained_S_all 1.074
_refine_ls_R_factor_all 0.1624
_refine_ls_R_factor_gt 0.0879
_refine_ls_shift/su_max 0.001
_refine_ls_shift/su_mean 0.000
_refine_ls_structure_factor_coef Fsqd
_refine_ls_weighting_details 'w=1/[\s^2^(Fo^2^)+(0.0802P)^2^+42.1006P] where P=(Fo^2^+2Fc^2^)/3'
_refine_ls_weighting_scheme calc
_refine_ls_wR_factor_gt 0.1809
_refine_ls_wR_factor_ref 0.2102
_reflns_Friedel_coverage 0.000
_reflns_number_gt 8394
_reflns_number_total 14959
_reflns_threshold_expression 'I > 2\s(I)'
_cod_data_source_file d0nj04576d2.cif
_cod_data_source_block Zr-MC-3
_cod_depositor_comments 'Adding full bibliography for 7060103--7060105.cif.'
_cod_original_cell_volume 8648(2)
_cod_database_code 7060104
_shelx_shelxl_version_number 2018/3
_shelx_space_group_comment
;
The symmetry employed for this shelxl refinement is uniquely defined
by the following loop, which should always be used as a source of
symmetry information in preference to the above space-group names.
They are only intended as comments.
;
_shelx_estimated_absorpt_t_max 0.54
_shelx_estimated_absorpt_t_min 0.21
_olex2_refinement_description
;
1. Fixed Uiso
 At 1.2 times of:
  All C(H) groups, All O(H) groups
 At 1.5 times of:
  All C(H,H,H) groups
2. Restrained distances
 N6-C77 = N6-C74 = N6-C30 = N8-C78 = N8-C76 = N8-C75
 1.5 with sigma of 0.01
3. Rigid body (RIGU) restrains
 C40, C63, C65, C67, C73
 with sigma for 1-2 distances of 0.004 and sigma for 1-3 distances of 0.004
 C45, C52, C64, C69, C71
 with sigma for 1-2 distances of 0.004 and sigma for 1-3 distances of 0.004
 C6, C18, C26, C33, C53
 with sigma for 1-2 distances of 0.004 and sigma for 1-3 distances of 0.004
 C17, C39, C41, C51, C59
 with sigma for 1-2 distances of 0.004 and sigma for 1-3 distances of 0.004
 C21, C25, C35, C46, C58
 with sigma for 1-2 distances of 0.004 and sigma for 1-3 distances of 0.004
 C42, C43, C60, C68, C72
 with sigma for 1-2 distances of 0.004 and sigma for 1-3 distances of 0.004
 O17, C30, N6, C74, C77
 with sigma for 1-2 distances of 0.001 and sigma for 1-3 distances of 0.001
 C76, O18, C75, N8, C78
 with sigma for 1-2 distances of 0.001 and sigma for 1-3 distances of 0.001
4.a Aromatic/amide H refined with riding coordinates:
 O6(H6), O3(H3), O10(H10), O11(H11), O15(H15), O16(H16), C6(H6A), C7(H7),
 C8(H8), C11(H11A), C16(H16A), C17(H17), C18(H18), C19(H19), C20(H20), C21(H21),
  C23(H23), C24(H24), C25(H25), C26(H26), C27(H27), C29(H29), C30(H30),
 C31(H31), C33(H33), C34(H34), C35(H35), C39(H39), C40(H40), C41(H41), C42(H42),
  C43(H43), C44(H44), C45(H45), C46(H46), C47(H47), C48(H48), C49(H49),
 C50(H50), C51(H51), C52(H52), C53(H53), C54(H54), C56(H56), C57(H57), C58(H58),
  C59(H59), C60(H60), C61(H61), C62(H62), C63(H63), C64(H64), C65(H65),
 C66(H66), C67(H67), C68(H68), C69(H69), C70(H70), C71(H71), C72(H72), C73(H73),
  C75(H75)
4.b Idealised Me refined as rotating group:
 C74(H74A,H74B,H74C), C76(H76A,H76B,H76C), C77(H77A,H77B,H77C), C78(H78A,H78B,
 H78C)
;
_olex2_submission_special_instructions 'No special instructions were received'

loop_
_space_group_symop_operation_xyz
'x, y, z'
'-x, y+1/2, -z+1/2'
'-x, -y, -z'
'x, -y-1/2, z-1/2'

loop_
_atom_site_label
_atom_site_type_symbol
_atom_site_fract_x
_atom_site_fract_y
_atom_site_fract_z
_atom_site_U_iso_or_equiv
_atom_site_adp_type
_atom_site_occupancy
_atom_site_site_symmetry_order
_atom_site_calc_flag
_atom_site_refinement_flags_posn
_atom_site_refinement_flags_adp
_atom_site_refinement_flags_occupancy
_atom_site_disorder_assembly
_atom_site_disorder_group
Zr1 Zr 0.43758(2) 0.40065(9) 0.08557(5) 0.0467(3) Uani 1 1 d . . . . .
Zr2 Zr 0.06406(2) 0.05232(9) 0.40200(5) 0.0480(3) Uani 1 1 d . . . . .
Zr3 Zr 0.09149(2) 0.21592(9) 0.53604(5) 0.0493(3) Uani 1 1 d . . . . .
Zr4 Zr 0.11656(2) -0.06494(9) 0.52197(5) 0.0500(3) Uani 1 1 d . . . . .
Zr5 Zr 0.38254(2) 0.51119(10) -0.03154(5) 0.0504(3) Uani 1 1 d . . . . .
Zr6 Zr 0.41355(2) 0.68387(9) 0.09541(5) 0.0499(3) Uani 1 1 d . . . . .
Cl00 Cl 0.02068(8) 0.7134(3) 0.5052(2) 0.0774(11) Uani 1 1 d . . . . .
Cl1 Cl 0.47218(8) 0.1420(3) 0.35391(18) 0.0753(10) Uani 1 1 d . . . . .
O1 O 0.39686(15) 0.5138(6) 0.0728(3) 0.0414(18) Uani 1 1 d . . . . .
O2 O 0.10588(16) 0.0871(6) 0.4651(3) 0.0450(19) Uani 1 1 d . . . . .
O6 O 0.45697(16) 0.5746(6) 0.0944(4) 0.0475(19) Uani 1 1 d . . . . .
H6 H 0.479512 0.597719 0.097219 0.057 Uiso 1 1 calc R U . . .
O4 O 0.08431(19) 0.2145(7) 0.3547(4) 0.055(2) Uani 1 1 d . . . . .
O5 O 0.16390(17) 0.0364(8) 0.5374(4) 0.059(2) Uani 1 1 d . . . . .
O3 O 0.04704(17) 0.1654(7) 0.4825(4) 0.054(2) Uani 1 1 d . . . . .
H3 H 0.024962 0.187236 0.491571 0.065 Uiso 1 1 calc R U . . .
O7 O 0.41983(18) 0.4240(7) 0.1928(4) 0.055(2) Uani 1 1 d . . . . .
O8 O 0.13901(19) -0.1111(7) 0.4218(5) 0.061(2) Uani 1 1 d . . . . .
O9 O 0.1468(2) 0.2231(8) 0.5467(4) 0.063(2) Uani 1 1 d . . . . .
O10 O 0.42890(16) 0.4177(6) -0.0229(4) 0.048(2) Uani 1 1 d . . . . .
H10 H 0.442272 0.390662 -0.058482 0.058 Uiso 1 1 calc R U . . .
O11 O 0.06937(17) -0.0924(6) 0.4703(4) 0.055(2) Uani 1 1 d . . . . .
H11 H 0.054343 -0.154198 0.476284 0.066 Uiso 1 1 calc R U . . .
O12 O 0.40598(18) 0.6150(7) 0.1994(4) 0.056(2) Uani 1 1 d . . . . .
O13 O 0.10124(19) 0.3264(7) 0.4454(4) 0.058(2) Uani 1 1 d . . . . .
O14 O 0.10385(19) -0.0345(7) 0.3418(4) 0.057(2) Uani 1 1 d . . . . .
O15 O 0.09438(17) 0.0548(7) 0.5914(4) 0.053(2) Uani 1 1 d . . . . .
H15 H 0.087430 0.040003 0.636311 0.063 Uiso 1 1 calc R U . . .
O16 O 0.40630(17) 0.6739(7) -0.0139(4) 0.054(2) Uani 1 1 d . . . . .
H16 H 0.412316 0.729417 -0.046783 0.065 Uiso 1 1 calc R U . . .
O17 O 0.0768(3) 0.5058(10) 0.2190(5) 0.096(3) Uani 1 1 d . . . . .
N1 N 0.2375(3) 0.0346(11) 0.1772(6) 0.076(3) Uani 1 1 d . . . . .
C1 C 0.3357(3) 0.6481(10) 0.0706(7) 0.050(3) Uani 1 1 d . . . . .
C2 C 0.1674(3) 0.1448(13) 0.5275(6) 0.057(3) Uani 1 1 d . . . . .
C3 C 0.4018(3) 0.5061(13) 0.2125(6) 0.052(3) Uani 1 1 d . . . . .
C4 C 0.1026(3) 0.2927(11) 0.3837(7) 0.048(3) Uani 1 1 d . . . . .
N2 N 0.2800(3) 0.2848(11) 0.3717(6) 0.076(3) Uani 1 1 d . . . . .
C5 C 0.1294(3) 0.3459(12) 0.3398(6) 0.056(3) Uani 1 1 d . . . . .
C6 C 0.4733(3) 0.2573(12) 0.1553(8) 0.070(3) Uani 1 1 d . . . . .
H6A H 0.465563 0.238881 0.199106 0.084 Uiso 1 1 calc R U . . .
N3 N 0.2653(3) 0.0347(11) 0.2011(6) 0.071(3) Uani 1 1 d . . . . .
N4 N 0.2836(3) 0.3910(11) 0.3586(6) 0.083(4) Uani 1 1 d . . . . .
C7 C 0.1542(3) -0.0369(12) 0.2432(7) 0.067(4) Uani 1 1 d . . . . .
H7 H 0.132037 -0.035655 0.225937 0.080 Uiso 1 1 calc R U . . .
N5 N 0.2203(3) 0.5654(12) 0.2313(6) 0.082(4) Uani 1 1 d . . . . .
C8 C 0.2009(3) 0.3007(11) 0.4724(6) 0.058(3) Uani 1 1 d . . . . .
H8 H 0.185076 0.354566 0.487786 0.070 Uiso 1 1 calc R U . . .
N6 N 0.0494(3) 0.5209(10) 0.3219(5) 0.087(3) Uani 1 1 d D . . . .
C9 C 0.3396(3) 0.2091(11) 0.0885(6) 0.055(3) Uani 1 1 d . . . . .
C10 C 0.1978(3) 0.1849(11) 0.4898(6) 0.052(3) Uani 1 1 d . . . . .
C11 C 0.3473(3) 0.1301(12) 0.1394(7) 0.065(4) Uani 1 1 d . . . . .
H11A H 0.369895 0.114719 0.150653 0.078 Uiso 1 1 calc R U . . .
C12 C 0.1324(3) -0.0730(11) 0.3618(7) 0.051(3) Uani 1 1 d . . . . .
C13 C 0.3038(3) 0.6353(11) 0.1087(6) 0.055(3) Uani 1 1 d . . . . .
C14 C 0.3703(3) 0.4758(11) 0.2508(6) 0.060(3) Uani 1 1 d . . . . .
C15 C 0.1604(3) -0.0639(10) 0.3118(7) 0.052(3) Uani 1 1 d . . . . .
C16 C 0.1435(3) 0.4543(13) 0.3557(7) 0.073(4) Uani 1 1 d . . . . .
H16A H 0.135676 0.496581 0.393421 0.088 Uiso 1 1 calc R U . . .
C17 C 0.0023(3) 0.0027(16) 0.3858(8) 0.087(4) Uani 1 1 d . . . . .
H17 H -0.010307 -0.005684 0.425578 0.104 Uiso 1 1 calc R U . . .
C18 C 0.4987(3) 0.3495(13) 0.0692(8) 0.074(4) Uani 1 1 d . . . . .
H18 H 0.511233 0.403709 0.044576 0.089 Uiso 1 1 calc R U . . .
C19 C 0.2674(3) 0.6835(13) 0.2033(8) 0.083(5) Uani 1 1 d . . . . .
H19 H 0.261768 0.732850 0.239798 0.099 Uiso 1 1 calc R U . . .
C20 C 0.1690(3) 0.5010(12) 0.3162(8) 0.075(4) Uani 1 1 d . . . . .
H20 H 0.178417 0.573976 0.326816 0.091 Uiso 1 1 calc R U . . .
N7 N 0.2072(3) 0.4720(12) 0.2178(6) 0.086(4) Uani 1 1 d . . . . .
C21 C 0.0791(4) 0.2832(12) 0.6581(7) 0.077(4) Uani 1 1 d . . . . .
H21 H 0.081368 0.228845 0.694116 0.092 Uiso 1 1 calc R U . . .
C22 C 0.2474(3) 0.5903(12) 0.1855(7) 0.068(4) Uani 1 1 d . . . . .
C23 C 0.2965(3) 0.7037(12) 0.1656(7) 0.068(4) Uani 1 1 d . . . . .
H23 H 0.311120 0.764070 0.179086 0.082 Uiso 1 1 calc R U . . .
C24 C 0.3058(3) 0.2268(11) 0.0685(7) 0.064(4) Uani 1 1 d . . . . .
H24 H 0.299966 0.277094 0.031967 0.076 Uiso 1 1 calc R U . . .
C25 C 0.0509(4) 0.3053(14) 0.6185(8) 0.083(4) Uani 1 1 d . . . . .
H25 H 0.030223 0.267156 0.622197 0.099 Uiso 1 1 calc R U . . .
C26 C 0.4651(3) 0.1971(12) 0.0954(9) 0.079(4) Uani 1 1 d . . . . .
H26 H 0.451749 0.130038 0.091446 0.095 Uiso 1 1 calc R U . . .
C27 C 0.2481(3) 0.1449(13) 0.4314(7) 0.077(4) Uani 1 1 d . . . . .
H27 H 0.264293 0.091686 0.416848 0.092 Uiso 1 1 calc R U . . .
C28 C 0.3671(3) 0.2809(12) 0.0570(7) 0.056(3) Uani 1 1 d . . . . .
C29 C 0.2270(3) 0.3393(12) 0.4324(7) 0.068(4) Uani 1 1 d . . . . .
H29 H 0.228081 0.417631 0.418550 0.081 Uiso 1 1 calc R U . . .
C30 C 0.0564(4) 0.4669(15) 0.2555(6) 0.093(4) Uani 1 1 d D . . . .
H30 H 0.044431 0.400080 0.241685 0.112 Uiso 1 1 calc R U . . .
C31 C 0.2810(3) 0.1678(13) 0.1043(7) 0.074(4) Uani 1 1 d . . . . .
H31 H 0.258335 0.179833 0.092136 0.089 Uiso 1 1 calc R U . . .
C32 C 0.2511(3) 0.2612(12) 0.4133(7) 0.066(4) Uani 1 1 d . . . . .
C33 C 0.4809(4) 0.2563(13) 0.0415(8) 0.081(4) Uani 1 1 d . . . . .
H33 H 0.479471 0.235908 -0.005359 0.097 Uiso 1 1 calc R U . . .
C34 C 0.2217(3) 0.1043(12) 0.4709(7) 0.073(4) Uani 1 1 d . . . . .
H34 H 0.220280 0.025695 0.483940 0.087 Uiso 1 1 calc R U . . .
C35 C 0.1036(4) 0.3564(14) 0.6347(8) 0.085(4) Uani 1 1 d . . . . .
H35 H 0.125658 0.359147 0.652420 0.102 Uiso 1 1 calc R U . . .
C36 C 0.1799(3) 0.4368(14) 0.2612(7) 0.073(4) Uani 1 1 d . . . . .
C37 C 0.2895(3) 0.0915(12) 0.1578(7) 0.062(4) Uani 1 1 d . . . . .
C38 C 0.2122(3) -0.0112(12) 0.2237(7) 0.065(4) Uani 1 1 d . . . . .
C39 C 0.0187(4) -0.0827(15) 0.3537(9) 0.096(5) Uani 1 1 d . . . . .
H39 H 0.019659 -0.161122 0.367527 0.115 Uiso 1 1 calc R U . . .
C40 C 0.3959(4) 0.5308(17) -0.1573(7) 0.093(5) Uani 1 1 d . . . . .
H40 H 0.418057 0.549475 -0.167450 0.112 Uiso 1 1 calc R U . . .
O18 O 0.4105(4) 0.6443(12) 0.4033(7) 0.148(5) Uani 1 1 d . . . . .
C41 C 0.0072(4) 0.1074(15) 0.3491(8) 0.087(4) Uani 1 1 d . . . . .
H41 H -0.001494 0.180798 0.360414 0.104 Uiso 1 1 calc R U . . .
C42 C 0.1426(4) -0.2687(14) 0.5396(9) 0.091(4) Uani 1 1 d . . . . .
H42 H 0.154621 -0.301392 0.503561 0.109 Uiso 1 1 calc R U . . .
C43 C 0.1299(4) -0.1715(15) 0.6360(8) 0.096(5) Uani 1 1 d . . . . .
H43 H 0.132009 -0.127391 0.676560 0.115 Uiso 1 1 calc R U . . .
C44 C 0.2194(3) -0.0480(13) 0.2898(8) 0.078(4) Uani 1 1 d . . . . .
H44 H 0.241678 -0.054455 0.305911 0.094 Uiso 1 1 calc R U . . .
C45 C 0.4082(4) 0.8835(12) 0.1506(9) 0.082(4) Uani 1 1 d . . . . .
H45 H 0.389195 0.897398 0.176598 0.098 Uiso 1 1 calc R U . . .
C46 C 0.0917(4) 0.4222(13) 0.5838(8) 0.088(4) Uani 1 1 d . . . . .
H46 H 0.104025 0.478158 0.560089 0.105 Uiso 1 1 calc R U . . .
C47 C 0.1409(4) 0.2855(14) 0.2860(7) 0.091(5) Uani 1 1 d . . . . .
H47 H 0.131150 0.213234 0.274753 0.109 Uiso 1 1 calc R U . . .
C48 C 0.1928(3) -0.0761(12) 0.3332(7) 0.071(4) Uani 1 1 d . . . . .
H48 H 0.197620 -0.103733 0.377887 0.085 Uiso 1 1 calc R U . . .
C49 C 0.3230(3) 0.0731(12) 0.1744(7) 0.064(4) Uani 1 1 d . . . . .
H49 H 0.329048 0.020967 0.209844 0.076 Uiso 1 1 calc R U . . .
C50 C 0.1798(3) -0.0117(13) 0.1994(7) 0.076(4) Uani 1 1 d . . . . .
H50 H 0.174915 0.005086 0.152873 0.091 Uiso 1 1 calc R U . . .
C51 C 0.0266(4) 0.0834(17) 0.2948(9) 0.095(5) Uani 1 1 d . . . . .
H51 H 0.033683 0.137633 0.262054 0.114 Uiso 1 1 calc R U . . .
C52 C 0.4431(4) 0.8728(12) 0.0631(9) 0.090(4) Uani 1 1 d . . . . .
H52 H 0.452139 0.879011 0.019191 0.108 Uiso 1 1 calc R U . . .
C53 C 0.4946(3) 0.3483(12) 0.1413(7) 0.070(3) Uani 1 1 d . . . . .
H53 H 0.504489 0.399776 0.173460 0.084 Uiso 1 1 calc R U . . .
C54 C 0.3506(3) 0.5579(13) 0.2802(7) 0.077(4) Uani 1 1 d . . . . .
H54 H 0.356677 0.636690 0.276674 0.093 Uiso 1 1 calc R U . . .
C55 C 0.3129(3) 0.4166(13) 0.3196(7) 0.071(4) Uani 1 1 d . . . . .
C56 C 0.3301(3) 0.3312(13) 0.2849(8) 0.087(5) Uani 1 1 d . . . . .
H56 H 0.322043 0.254377 0.283080 0.104 Uiso 1 1 calc R U . . .
C57 C 0.2820(3) 0.5483(13) 0.0882(8) 0.088(5) Uani 1 1 d . . . . .
H57 H 0.285707 0.505163 0.048098 0.106 Uiso 1 1 calc R U . . .
N8 N 0.4486(4) 0.5167(14) 0.3556(8) 0.130(5) Uani 1 1 d D . . . .
C58 C 0.0580(4) 0.3958(14) 0.5708(8) 0.090(4) Uani 1 1 d . . . . .
H58 H 0.043342 0.430040 0.537997 0.108 Uiso 1 1 calc R U . . .
C59 C 0.0345(4) -0.0354(19) 0.2958(9) 0.105(5) Uani 1 1 d . . . . .
H59 H 0.047549 -0.075673 0.264202 0.126 Uiso 1 1 calc R U . . .
C60 C 0.1087(4) -0.2790(12) 0.5494(10) 0.093(4) Uani 1 1 d . . . . .
H60 H 0.093600 -0.320299 0.520633 0.111 Uiso 1 1 calc R U . . .
C61 C 0.3222(3) 0.5297(13) 0.3150(8) 0.091(5) Uani 1 1 d . . . . .
H61 H 0.309394 0.588367 0.335288 0.109 Uiso 1 1 calc R U . . .
C62 C 0.3599(4) 0.3614(13) 0.2524(7) 0.086(5) Uani 1 1 d . . . . .
H62 H 0.372748 0.303223 0.231680 0.103 Uiso 1 1 calc R U . . .
C63 C 0.3494(4) 0.4318(17) -0.1342(7) 0.090(4) Uani 1 1 d . . . . .
H63 H 0.334534 0.370633 -0.125176 0.108 Uiso 1 1 calc R U . . .
C64 C 0.4596(4) 0.8307(13) 0.1213(10) 0.096(5) Uani 1 1 d . . . . .
H64 H 0.481502 0.801471 0.123481 0.116 Uiso 1 1 calc R U . . .
C65 C 0.3701(4) 0.6128(16) -0.1466(7) 0.095(4) Uani 1 1 d . . . . .
H65 H 0.371815 0.694460 -0.147825 0.114 Uiso 1 1 calc R U . . .
C66 C 0.1670(4) 0.3277(16) 0.2465(8) 0.104(6) Uani 1 1 d . . . . .
H66 H 0.175511 0.282684 0.210658 0.125 Uiso 1 1 calc R U . . .
C67 C 0.3418(4) 0.5468(18) -0.1338(7) 0.096(5) Uani 1 1 d . . . . .
H67 H 0.320502 0.577582 -0.125971 0.115 Uiso 1 1 calc R U . . .
C68 C 0.1557(4) -0.2003(14) 0.5936(9) 0.092(5) Uani 1 1 d . . . . .
H68 H 0.178211 -0.177963 0.599843 0.110 Uiso 1 1 calc R U . . .
C69 C 0.4380(4) 0.8390(13) 0.1762(9) 0.093(4) Uani 1 1 d . . . . .
H69 H 0.442907 0.818043 0.222153 0.111 Uiso 1 1 calc R U . . .
C70 C 0.2541(4) 0.5252(15) 0.1285(8) 0.100(6) Uani 1 1 d . . . . .
H70 H 0.239657 0.463573 0.115906 0.119 Uiso 1 1 calc R U . . .
C71 C 0.4105(4) 0.9048(12) 0.0804(9) 0.090(4) Uani 1 1 d . . . . .
H71 H 0.393635 0.934628 0.050578 0.107 Uiso 1 1 calc R U . . .
C72 C 0.1003(4) -0.2180(13) 0.6091(9) 0.092(5) Uani 1 1 d . . . . .
H72 H 0.078863 -0.210246 0.627226 0.111 Uiso 1 1 calc R U . . .
C73 C 0.3836(4) 0.4193(16) -0.1505(7) 0.093(4) Uani 1 1 d . . . . .
H73 H 0.395381 0.349248 -0.155702 0.111 Uiso 1 1 calc R U . . .
C74 C 0.0242(4) 0.4630(15) 0.3658(8) 0.121(6) Uani 1 1 d D . . . .
H74A H 0.014597 0.396673 0.341412 0.182 Uiso 1 1 calc R U . . .
H74B H 0.006604 0.517974 0.376117 0.182 Uiso 1 1 calc R U . . .
H74C H 0.034979 0.436757 0.408395 0.182 Uiso 1 1 calc R U . . .
C75 C 0.4342(6) 0.6346(16) 0.3651(9) 0.131(6) Uani 1 1 d D . . . .
H75 H 0.442947 0.699695 0.342503 0.157 Uiso 1 1 calc R U . . .
C76 C 0.4762(5) 0.504(2) 0.3056(10) 0.164(8) Uani 1 1 d D . . . .
H76A H 0.476740 0.571945 0.276105 0.246 Uiso 1 1 calc R U . . .
H76B H 0.472281 0.434881 0.277669 0.246 Uiso 1 1 calc R U . . .
H76C H 0.497424 0.496381 0.330641 0.246 Uiso 1 1 calc R U . . .
C77 C 0.0681(5) 0.6303(16) 0.3399(11) 0.172(10) Uani 1 1 d D . . . .
H77A H 0.083915 0.614927 0.377467 0.258 Uiso 1 1 calc R U . . .
H77B H 0.052371 0.689731 0.353656 0.258 Uiso 1 1 calc R U . . .
H77C H 0.079952 0.657138 0.300069 0.258 Uiso 1 1 calc R U . . .
C78 C 0.4304(6) 0.4167(17) 0.3875(12) 0.181(9) Uani 1 1 d D . . . .
H78A H 0.442680 0.390743 0.428472 0.272 Uiso 1 1 calc R U . . .
H78B H 0.428560 0.353000 0.354811 0.272 Uiso 1 1 calc R U . . .
H78C H 0.408206 0.441774 0.399838 0.272 Uiso 1 1 calc R U . . .
O19 O 0.35875(18) 0.3469(8) 0.0055(4) 0.058(2) Uani 1 1 d . . . . .
O20 O 0.39615(19) 0.2719(7) 0.0810(4) 0.056(2) Uani 1 1 d . . . . .
O21 O 0.33841(17) 0.5932(7) 0.0137(4) 0.057(2) Uani 1 1 d . . . . .
O22 O 0.35853(18) 0.7109(7) 0.0990(4) 0.056(2) Uani 1 1 d . . . . .

loop_
_atom_site_aniso_label
_atom_site_aniso_U_11
_atom_site_aniso_U_22
_atom_site_aniso_U_33
_atom_site_aniso_U_23
_atom_site_aniso_U_13
_atom_site_aniso_U_12
Zr1 0.0354(5) 0.0523(6) 0.0534(6) 0.0010(5) 0.0163(5) -0.0029(5)
Zr2 0.0361(5) 0.0513(6) 0.0574(7) 0.0061(5) 0.0160(5) -0.0053(5)
Zr3 0.0426(5) 0.0461(6) 0.0604(7) 0.0031(5) 0.0218(5) -0.0069(5)
Zr4 0.0438(6) 0.0467(6) 0.0603(7) 0.0100(5) 0.0161(5) -0.0042(5)
Zr5 0.0399(5) 0.0620(7) 0.0501(6) 0.0053(5) 0.0153(5) -0.0056(5)
Zr6 0.0366(5) 0.0507(7) 0.0635(7) -0.0002(5) 0.0194(5) -0.0066(5)
Cl00 0.0536(18) 0.062(2) 0.118(3) 0.005(2) 0.0318(19) -0.0034(16)
Cl1 0.0526(18) 0.095(3) 0.079(2) 0.019(2) 0.0213(17) 0.0110(18)
O1 0.033(4) 0.042(4) 0.050(4) 0.004(4) 0.013(3) 0.000(3)
O2 0.037(4) 0.047(5) 0.052(5) 0.005(4) 0.016(3) -0.003(3)
O6 0.032(4) 0.058(5) 0.053(5) -0.001(4) 0.013(3) 0.002(4)
O4 0.047(5) 0.051(5) 0.066(5) 0.007(4) 0.016(4) -0.010(4)
O5 0.040(4) 0.064(6) 0.074(6) 0.015(5) 0.010(4) -0.010(4)
O3 0.042(4) 0.053(5) 0.068(5) 0.007(4) 0.026(4) 0.003(4)
O7 0.045(4) 0.066(6) 0.056(5) -0.002(4) 0.018(4) 0.003(4)
O8 0.050(5) 0.066(6) 0.070(6) 0.010(5) 0.021(5) 0.003(4)
O9 0.052(5) 0.066(6) 0.071(6) -0.005(5) 0.018(4) -0.017(5)
O10 0.042(4) 0.055(5) 0.048(5) 0.002(4) 0.016(4) 0.002(4)
O11 0.046(4) 0.042(5) 0.077(6) 0.002(4) 0.018(4) -0.013(4)
O12 0.049(5) 0.056(6) 0.064(5) -0.008(4) 0.022(4) -0.010(4)
O13 0.061(5) 0.054(5) 0.060(6) 0.012(4) 0.022(4) -0.005(4)
O14 0.044(5) 0.068(6) 0.060(5) 0.009(4) 0.021(4) -0.001(4)
O15 0.047(4) 0.063(5) 0.049(5) 0.012(4) 0.017(4) -0.011(4)
O16 0.050(5) 0.061(5) 0.053(5) 0.009(4) 0.020(4) -0.002(4)
O17 0.094(7) 0.125(8) 0.072(6) -0.013(6) 0.026(5) 0.009(6)
N1 0.049(7) 0.100(10) 0.080(8) 0.001(7) 0.014(6) 0.000(6)
C1 0.045(7) 0.036(7) 0.069(9) 0.009(6) 0.008(7) -0.004(6)
C2 0.051(8) 0.056(9) 0.065(9) 0.011(7) 0.012(7) -0.019(7)
C3 0.039(6) 0.079(10) 0.038(7) -0.024(7) 0.009(5) -0.009(7)
C4 0.039(6) 0.051(8) 0.056(8) 0.015(7) -0.005(6) 0.002(6)
N2 0.066(7) 0.077(9) 0.086(9) 0.006(7) 0.030(6) -0.014(7)
C5 0.043(7) 0.067(9) 0.058(8) 0.014(7) 0.013(6) -0.018(6)
C6 0.057(8) 0.068(9) 0.086(8) 0.013(6) 0.020(7) 0.024(6)
N3 0.040(6) 0.106(10) 0.067(7) 0.016(7) 0.004(6) 0.001(6)
N4 0.067(7) 0.077(9) 0.109(10) 0.005(8) 0.049(7) -0.008(7)
C7 0.039(7) 0.087(11) 0.074(10) -0.002(8) 0.001(7) -0.002(7)
N5 0.059(7) 0.101(10) 0.086(9) -0.003(8) 0.023(6) -0.020(7)
C8 0.037(6) 0.052(8) 0.086(9) 0.020(7) 0.019(6) 0.000(6)
N6 0.088(8) 0.104(8) 0.070(6) 0.007(5) 0.021(5) 0.039(6)
C9 0.037(7) 0.066(9) 0.065(8) 0.000(7) 0.022(6) -0.005(6)
C10 0.044(7) 0.054(8) 0.059(8) 0.012(6) 0.015(6) -0.006(6)
C11 0.044(7) 0.072(10) 0.079(9) 0.019(8) 0.018(7) -0.005(7)
C12 0.038(7) 0.051(8) 0.065(9) -0.006(7) 0.020(7) 0.000(6)
C13 0.059(8) 0.055(8) 0.051(8) 0.006(6) 0.013(6) -0.001(7)
C14 0.064(8) 0.054(8) 0.062(8) -0.006(7) 0.021(7) -0.015(7)
C15 0.045(7) 0.051(8) 0.060(8) 0.004(6) 0.010(6) -0.010(6)
C16 0.052(8) 0.084(11) 0.086(10) -0.007(8) 0.034(7) -0.011(8)
C17 0.044(8) 0.120(11) 0.096(11) 0.000(8) 0.003(7) -0.020(8)
C18 0.059(8) 0.066(8) 0.098(9) 0.026(7) 0.024(7) 0.013(6)
C19 0.067(9) 0.073(10) 0.110(12) -0.010(9) 0.042(9) 0.004(8)
C20 0.072(9) 0.061(9) 0.095(11) 0.013(8) 0.029(8) -0.010(7)
N7 0.070(8) 0.103(10) 0.086(9) -0.013(8) 0.028(7) -0.035(8)
C21 0.098(8) 0.057(9) 0.077(9) -0.013(6) 0.024(7) -0.004(7)
C22 0.056(8) 0.069(10) 0.081(10) -0.001(8) 0.029(7) -0.020(7)
C23 0.053(8) 0.070(10) 0.083(10) -0.012(8) 0.022(7) -0.017(7)
C24 0.050(8) 0.071(9) 0.069(9) 0.023(7) -0.004(7) -0.009(7)
C25 0.058(7) 0.100(11) 0.091(11) -0.037(7) 0.036(7) -0.009(7)
C26 0.055(8) 0.049(8) 0.133(11) -0.007(7) -0.001(8) 0.001(6)
C27 0.050(8) 0.075(10) 0.107(12) 0.002(9) 0.032(8) 0.009(7)
C28 0.049(8) 0.063(9) 0.055(8) -0.002(7) 0.008(7) -0.007(7)
C29 0.060(8) 0.053(8) 0.091(10) 0.013(8) 0.013(8) -0.006(7)
C30 0.088(9) 0.116(9) 0.077(6) -0.004(6) 0.024(6) 0.020(7)
C31 0.034(7) 0.101(12) 0.086(10) 0.017(9) 0.008(7) -0.010(7)
C32 0.050(7) 0.058(9) 0.091(10) 0.024(8) 0.026(7) -0.007(7)
C33 0.075(9) 0.087(10) 0.082(8) -0.017(7) 0.010(7) 0.036(7)
C34 0.045(7) 0.063(9) 0.111(11) -0.007(8) 0.030(8) -0.013(7)
C35 0.074(8) 0.090(12) 0.091(11) -0.025(7) 0.004(7) -0.024(7)
C36 0.052(8) 0.097(12) 0.071(10) 0.019(9) 0.026(7) -0.009(8)
C37 0.057(8) 0.074(10) 0.057(8) 0.006(7) 0.017(7) -0.012(7)
C38 0.059(8) 0.083(10) 0.053(8) 0.009(7) 0.023(7) 0.005(7)
C39 0.070(10) 0.085(9) 0.132(14) 0.005(9) -0.020(8) -0.006(8)
C40 0.071(8) 0.149(12) 0.061(9) 0.033(10) 0.021(8) -0.012(7)
O18 0.210(14) 0.121(10) 0.113(10) -0.045(8) 0.009(8) 0.025(9)
C41 0.072(10) 0.090(9) 0.096(11) -0.015(8) -0.025(7) -0.007(8)
C42 0.105(9) 0.075(11) 0.094(11) 0.037(7) 0.020(8) 0.034(8)
C43 0.120(11) 0.088(12) 0.079(10) 0.011(8) -0.001(8) 0.005(9)
C44 0.041(7) 0.111(13) 0.082(11) -0.013(9) 0.012(7) -0.013(8)
C45 0.070(8) 0.062(10) 0.115(10) -0.026(8) 0.030(8) -0.017(7)
C46 0.124(10) 0.051(9) 0.089(11) -0.013(7) 0.031(9) -0.018(8)
C47 0.088(11) 0.108(13) 0.078(10) -0.005(9) 0.041(9) -0.044(10)
C48 0.057(8) 0.099(12) 0.057(8) 0.011(8) 0.014(7) -0.003(8)
C49 0.049(8) 0.074(10) 0.068(9) 0.013(7) 0.009(7) 0.005(7)
C50 0.053(8) 0.112(12) 0.064(9) 0.014(8) 0.021(7) 0.007(8)
C51 0.059(9) 0.138(12) 0.088(10) 0.024(10) -0.009(7) -0.042(9)
C52 0.102(10) 0.040(9) 0.129(11) -0.012(8) 0.040(8) -0.024(8)
C53 0.043(7) 0.078(9) 0.089(8) -0.008(7) -0.005(6) 0.002(6)
C54 0.073(9) 0.068(10) 0.092(11) 0.001(8) 0.039(8) -0.006(8)
C55 0.057(8) 0.071(10) 0.086(10) 0.003(8) 0.037(7) 0.000(7)
C56 0.072(9) 0.066(10) 0.125(13) -0.017(9) 0.041(9) -0.011(8)
C57 0.083(10) 0.075(11) 0.108(12) -0.016(9) 0.034(9) -0.046(9)
N8 0.150(12) 0.130(9) 0.109(11) -0.054(9) -0.024(8) 0.012(8)
C58 0.105(9) 0.089(11) 0.078(10) -0.020(7) 0.015(8) 0.039(8)
C59 0.056(9) 0.164(13) 0.096(11) -0.035(10) -0.005(8) 0.005(10)
C60 0.098(9) 0.040(8) 0.138(13) 0.022(8) -0.021(9) -0.004(8)
C61 0.075(10) 0.069(11) 0.131(14) -0.014(10) 0.054(10) -0.008(8)
C62 0.088(10) 0.069(10) 0.104(12) -0.013(9) 0.058(9) -0.005(8)
C63 0.080(8) 0.137(11) 0.053(9) 0.018(10) -0.004(8) -0.031(8)
C64 0.048(7) 0.066(11) 0.175(14) -0.014(10) 0.009(8) -0.019(7)
C65 0.120(11) 0.106(10) 0.057(9) 0.020(9) -0.013(9) -0.002(8)
C66 0.111(13) 0.122(15) 0.082(11) -0.022(10) 0.042(10) -0.052(12)
C67 0.075(8) 0.160(13) 0.054(9) 0.019(11) -0.003(8) 0.014(8)
C68 0.071(8) 0.075(11) 0.129(13) 0.043(8) -0.005(8) 0.010(7)
C69 0.103(10) 0.061(10) 0.114(10) -0.011(9) -0.007(8) -0.024(9)
C70 0.088(11) 0.123(14) 0.089(12) -0.015(11) 0.033(9) -0.066(10)
C71 0.091(9) 0.057(9) 0.121(10) 0.002(9) 0.000(8) -0.001(8)
C72 0.082(8) 0.066(10) 0.131(13) 0.043(8) 0.028(8) 0.005(8)
C73 0.100(9) 0.120(10) 0.059(9) -0.006(9) 0.009(8) 0.007(8)
C74 0.117(11) 0.147(13) 0.103(11) 0.027(9) 0.051(9) 0.040(9)
C75 0.180(14) 0.131(9) 0.080(12) -0.050(9) -0.022(8) 0.019(9)
C76 0.164(16) 0.183(17) 0.146(16) -0.034(14) -0.001(11) 0.043(13)
C77 0.198(18) 0.164(13) 0.158(17) -0.062(13) 0.063(15) -0.032(13)
C78 0.21(2) 0.141(11) 0.19(2) -0.029(14) 0.011(16) 0.004(13)
O19 0.044(5) 0.072(6) 0.060(6) -0.009(5) 0.010(4) -0.015(4)
O20 0.041(5) 0.057(5) 0.072(6) 0.003(4) 0.009(4) -0.004(4)
O21 0.041(4) 0.075(6) 0.058(5) -0.001(5) 0.017(4) -0.008(4)
O22 0.041(4) 0.052(5) 0.074(6) -0.002(4) 0.021(4) -0.007(4)

loop_
_atom_type_symbol
_atom_type_description
_atom_type_scat_dispersion_real
_atom_type_scat_dispersion_imag
_atom_type_scat_source
C C 0.0181 0.0091 'International Tables Vol C Tables 4.2.6.8 and 6.1.1.4'
H H 0.0000 0.0000 'International Tables Vol C Tables 4.2.6.8 and 6.1.1.4'
Cl Cl 0.3639 0.7018 'International Tables Vol C Tables 4.2.6.8 and 6.1.1.4'
N N 0.0311 0.0180 'International Tables Vol C Tables 4.2.6.8 and 6.1.1.4'
O O 0.0492 0.0322 'International Tables Vol C Tables 4.2.6.8 and 6.1.1.4'
Zr Zr -0.1862 2.2449 'International Tables Vol C Tables 4.2.6.8 and 6.1.1.4'

loop_
_geom_angle_atom_site_label_1
_geom_angle_atom_site_label_2
_geom_angle_atom_site_label_3
_geom_angle
_geom_angle_site_symmetry_1
_geom_angle_site_symmetry_3
_geom_angle_publ_flag
Zr5 Zr1 Zr6 59.81(3) . . ?
O1 Zr1 Zr5 36.36(19) . . ?
O1 Zr1 Zr6 36.10(19) . . ?
O1 Zr1 O6 73.1(3) . . ?
O1 Zr1 O7 76.7(3) . . ?
O1 Zr1 O10 73.9(3) . . ?
O1 Zr1 C6 152.6(3) . . ?
O1 Zr1 C18 151.2(4) . . ?
O1 Zr1 C26 153.8(4) . . ?
O1 Zr1 C33 153.2(4) . . ?
O1 Zr1 C53 151.0(4) . . ?
O1 Zr1 O20 80.3(3) . . ?
O6 Zr1 Zr5 86.0(2) . . ?
O6 Zr1 Zr6 37.59(17) . . ?
O6 Zr1 O7 86.4(3) . . ?
O6 Zr1 C6 111.3(4) . . ?
O6 Zr1 C18 83.0(4) . . ?
O6 Zr1 C26 133.0(4) . . ?
O6 Zr1 C33 112.5(4) . . ?
O6 Zr1 C53 82.5(4) . . ?
O6 Zr1 O20 152.8(3) . . ?
O7 Zr1 Zr5 111.4(2) . . ?
O7 Zr1 Zr6 74.6(2) . . ?
O7 Zr1 C6 76.7(4) . . ?
O7 Zr1 C18 118.5(4) . . ?
O7 Zr1 C26 100.7(4) . . ?
O7 Zr1 C33 128.7(4) . . ?
O7 Zr1 C53 86.4(4) . . ?
O10 Zr1 Zr5 38.20(18) . . ?
O10 Zr1 Zr6 86.0(2) . . ?
O10 Zr1 O6 92.4(3) . . ?
O10 Zr1 O7 149.5(3) . . ?
O10 Zr1 C6 131.1(4) . . ?
O10 Zr1 C18 91.5(4) . . ?
O10 Zr1 C26 102.3(4) . . ?
O10 Zr1 C33 79.7(4) . . ?
O10 Zr1 C53 123.7(4) . . ?
O10 Zr1 O20 85.5(3) . . ?
C6 Zr1 Zr5 161.7(4) . . ?
C6 Zr1 Zr6 138.1(3) . . ?
C6 Zr1 C26 31.3(4) . . ?
C6 Zr1 C33 52.1(5) . . ?
C6 Zr1 C53 31.3(4) . . ?
C18 Zr1 Zr5 127.9(3) . . ?
C18 Zr1 Zr6 120.2(3) . . ?
C18 Zr1 C6 52.4(4) . . ?
C18 Zr1 C26 52.5(4) . . ?
C18 Zr1 C33 31.5(4) . . ?
C18 Zr1 C53 32.1(4) . . ?
C26 Zr1 Zr5 131.2(4) . . ?
C26 Zr1 Zr6 168.6(3) . . ?
C33 Zr1 Zr5 116.9(4) . . ?
C33 Zr1 Zr6 146.4(4) . . ?
C33 Zr1 C26 31.8(4) . . ?
C33 Zr1 C53 52.3(5) . . ?
C53 Zr1 Zr5 158.2(3) . . ?
C53 Zr1 Zr6 116.7(3) . . ?
C53 Zr1 C26 52.1(4) . . ?
O20 Zr1 Zr5 75.6(2) . . ?
O20 Zr1 Zr6 115.3(2) . . ?
O20 Zr1 O7 82.0(3) . . ?
O20 Zr1 C6 89.9(4) . . ?
O20 Zr1 C18 124.1(4) . . ?
O20 Zr1 C26 73.6(4) . . ?
O20 Zr1 C33 93.8(4) . . ?
O20 Zr1 C53 120.9(4) . . ?
Zr3 Zr2 Zr4 60.38(3) . . ?
O2 Zr2 Zr3 36.89(18) . . ?
O2 Zr2 Zr4 36.55(19) . . ?
O2 Zr2 O4 77.8(3) . . ?
O2 Zr2 O3 73.9(3) . . ?
O2 Zr2 O11 73.7(3) . . ?
O2 Zr2 O14 79.8(3) . . ?
O2 Zr2 C17 151.0(4) . . ?
O2 Zr2 C39 152.3(4) . . ?
O2 Zr2 C41 151.8(4) . . ?
O2 Zr2 C51 153.4(4) . . ?
O2 Zr2 C59 153.6(4) . . ?
O4 Zr2 Zr3 75.0(2) . . ?
O4 Zr2 Zr4 113.0(2) . . ?
O4 Zr2 C17 119.8(4) . . ?
O4 Zr2 C39 128.1(5) . . ?
O4 Zr2 C41 87.6(4) . . ?
O4 Zr2 C51 76.0(4) . . ?
O4 Zr2 C59 99.2(5) . . ?
O3 Zr2 Zr3 37.5(2) . . ?
O3 Zr2 Zr4 86.7(2) . . ?
O3 Zr2 O4 85.6(3) . . ?
O3 Zr2 O14 153.1(3) . . ?
O3 Zr2 C17 84.2(4) . . ?
O3 Zr2 C39 113.4(4) . . ?
O3 Zr2 C41 81.1(4) . . ?
O3 Zr2 C51 108.5(5) . . ?
O3 Zr2 C59 132.4(4) . . ?
O11 Zr2 Zr3 85.9(2) . . ?
O11 Zr2 Zr4 37.8(2) . . ?
O11 Zr2 O4 150.8(3) . . ?
O11 Zr2 O3 92.6(3) . . ?
O11 Zr2 O14 85.4(3) . . ?
O11 Zr2 C17 88.9(4) . . ?
O11 Zr2 C39 79.2(4) . . ?
O11 Zr2 C41 121.0(4) . . ?
O11 Zr2 C51 131.4(4) . . ?
O11 Zr2 C59 103.4(5) . . ?
O14 Zr2 Zr3 115.6(2) . . ?
O14 Zr2 Zr4 75.3(2) . . ?
O14 Zr2 O4 83.4(3) . . ?
O14 Zr2 C17 122.6(4) . . ?
O14 Zr2 C39 92.6(5) . . ?
O14 Zr2 C41 122.7(4) . . ?
O14 Zr2 C51 92.6(5) . . ?
O14 Zr2 C59 73.8(4) . . ?
C17 Zr2 Zr3 120.9(4) . . ?
C17 Zr2 Zr4 125.4(4) . . ?
C17 Zr2 C41 32.2(5) . . ?
C17 Zr2 C51 52.2(5) . . ?
C17 Zr2 C59 52.2(5) . . ?
C39 Zr2 Zr3 146.9(4) . . ?
C39 Zr2 Zr4 115.7(4) . . ?
C39 Zr2 C17 30.6(5) . . ?
C39 Zr2 C41 52.0(5) . . ?
C39 Zr2 C51 52.4(5) . . ?
C39 Zr2 C59 32.2(5) . . ?
C41 Zr2 Zr3 116.1(4) . . ?
C41 Zr2 Zr4 155.3(4) . . ?
C41 Zr2 C51 30.9(4) . . ?
C41 Zr2 C59 52.1(5) . . ?
C51 Zr2 Zr3 136.3(5) . . ?
C51 Zr2 Zr4 163.3(5) . . ?
C51 Zr2 C59 31.8(5) . . ?
C59 Zr2 Zr3 167.6(4) . . ?
C59 Zr2 Zr4 131.7(5) . . ?
Zr2 Zr3 Zr4 59.85(3) . . ?
O2 Zr3 Zr2 36.31(19) . . ?
O2 Zr3 Zr4 36.38(19) . . ?
O2 Zr3 O3 74.2(3) . . ?
O2 Zr3 O9 78.3(3) . . ?
O2 Zr3 O13 79.9(3) . . ?
O2 Zr3 O15 73.2(3) . . ?
O2 Zr3 C21 151.7(4) . . ?
O2 Zr3 C25 152.7(4) . . ?
O2 Zr3 C35 152.5(4) . . ?
O2 Zr3 C46 153.1(4) . . ?
O2 Zr3 C58 152.9(4) . . ?
O3 Zr3 Zr2 38.42(18) . . ?
O3 Zr3 Zr4 86.9(2) . . ?
O3 Zr3 O9 151.4(3) . . ?
O3 Zr3 O13 86.0(3) . . ?
O3 Zr3 O15 92.5(3) . . ?
O3 Zr3 C21 110.9(4) . . ?
O3 Zr3 C25 83.0(4) . . ?
O3 Zr3 C35 133.2(4) . . ?
O3 Zr3 C46 115.4(5) . . ?
O3 Zr3 C58 85.0(4) . . ?
O9 Zr3 Zr2 113.2(2) . . ?
O9 Zr3 Zr4 75.3(2) . . ?
O9 Zr3 C21 97.0(4) . . ?
O9 Zr3 C25 125.6(4) . . ?
O9 Zr3 C35 74.9(4) . . ?
O9 Zr3 C46 86.5(5) . . ?
O9 Zr3 C58 118.2(5) . . ?
O13 Zr3 Zr2 76.4(2) . . ?
O13 Zr3 Zr4 114.9(2) . . ?
O13 Zr3 O9 81.6(3) . . ?
O13 Zr3 C21 127.5(4) . . ?
O13 Zr3 C25 113.7(4) . . ?
O13 Zr3 C35 101.7(4) . . ?
O13 Zr3 C46 76.0(4) . . ?
O13 Zr3 C58 81.6(4) . . ?
O15 Zr3 Zr2 85.3(2) . . ?
O15 Zr3 Zr4 37.55(19) . . ?
O15 Zr3 O9 86.9(3) . . ?
O15 Zr3 O13 152.4(3) . . ?
O15 Zr3 C21 78.7(4) . . ?
O15 Zr3 C25 93.3(4) . . ?
O15 Zr3 C35 99.4(5) . . ?
O15 Zr3 C46 128.4(4) . . ?
O15 Zr3 C58 125.8(4) . . ?
C21 Zr3 Zr2 144.9(3) . . ?
C21 Zr3 Zr4 115.3(3) . . ?
C21 Zr3 C58 52.8(5) . . ?
C25 Zr3 Zr2 121.0(4) . . ?
C25 Zr3 Zr4 129.3(4) . . ?
C25 Zr3 C21 31.3(4) . . ?
C25 Zr3 C35 51.4(5) . . ?
C25 Zr3 C46 52.2(5) . . ?
C25 Zr3 C58 32.5(5) . . ?
C35 Zr3 Zr2 171.0(4) . . ?
C35 Zr3 Zr4 127.9(4) . . ?
C35 Zr3 C21 31.3(4) . . ?
C35 Zr3 C46 30.1(5) . . ?
C35 Zr3 C58 51.6(5) . . ?
C46 Zr3 Zr2 143.0(4) . . ?
C46 Zr3 Zr4 156.5(4) . . ?
C46 Zr3 C21 51.6(5) . . ?
C46 Zr3 C58 31.7(5) . . ?
C58 Zr3 Zr2 119.5(4) . . ?
C58 Zr3 Zr4 161.1(4) . . ?
Zr2 Zr4 Zr3 59.77(3) . . ?
O2 Zr4 Zr2 36.16(19) . . ?
O2 Zr4 Zr3 36.57(18) . . ?
O2 Zr4 O5 78.3(3) . . ?
O2 Zr4 O8 79.6(3) . . ?
O2 Zr4 O11 73.3(3) . . ?
O2 Zr4 O15 73.5(3) . . ?
O2 Zr4 C42 153.8(4) . . ?
O2 Zr4 C43 151.7(4) . . ?
O2 Zr4 C60 152.9(4) . . ?
O2 Zr4 C68 153.2(4) . . ?
O2 Zr4 C72 150.8(4) . . ?
O5 Zr4 Zr2 113.1(2) . . ?
O5 Zr4 Zr3 75.3(2) . . ?
O5 Zr4 C42 96.7(5) . . ?
O5 Zr4 C43 88.8(5) . . ?
O5 Zr4 C60 125.9(4) . . ?
O5 Zr4 C68 75.1(4) . . ?
O5 Zr4 C72 120.2(5) . . ?
O8 Zr4 Zr2 75.5(2) . . ?
O8 Zr4 Zr3 115.1(2) . . ?
O8 Zr4 O5 83.1(3) . . ?
O8 Zr4 C42 74.3(4) . . ?
O8 Zr4 C43 124.0(4) . . ?
O8 Zr4 C60 90.5(5) . . ?
O8 Zr4 C68 94.2(5) . . ?
O8 Zr4 C72 122.4(5) . . ?
O11 Zr4 Zr2 37.79(19) . . ?
O11 Zr4 Zr3 85.3(2) . . ?
O11 Zr4 O5 150.9(3) . . ?
O11 Zr4 O8 85.8(3) . . ?
O11 Zr4 O15 90.8(3) . . ?
O11 Zr4 C42 106.1(5) . . ?
O11 Zr4 C43 119.5(5) . . ?
O11 Zr4 C60 81.0(4) . . ?
O11 Zr4 C68 132.7(4) . . ?
O11 Zr4 C72 88.4(5) . . ?
O15 Zr4 Zr2 85.3(2) . . ?
O15 Zr4 Zr3 37.63(19) . . ?
O15 Zr4 O5 86.9(3) . . ?
O15 Zr4 O8 152.7(3) . . ?
O15 Zr4 C42 132.3(4) . . ?
O15 Zr4 C43 80.9(4) . . ?
O15 Zr4 C60 115.7(5) . . ?
O15 Zr4 C68 107.7(5) . . ?
O15 Zr4 C72 84.5(4) . . ?
C42 Zr4 Zr2 134.0(4) . . ?
C42 Zr4 Zr3 166.2(4) . . ?
C42 Zr4 C68 31.4(5) . . ?
C43 Zr4 Zr2 153.4(4) . . ?
C43 Zr4 Zr3 115.9(4) . . ?
C43 Zr4 C42 51.8(5) . . ?
C43 Zr4 C68 31.1(5) . . ?
C60 Zr4 Zr2 117.0(4) . . ?
C60 Zr4 Zr3 150.0(4) . . ?
C60 Zr4 C42 31.3(5) . . ?
C60 Zr4 C43 51.8(6) . . ?
C60 Zr4 C68 51.7(5) . . ?
C60 Zr4 C72 32.1(5) . . ?
C68 Zr4 Zr2 165.4(4) . . ?
C68 Zr4 Zr3 134.8(4) . . ?
C72 Zr4 Zr2 124.8(4) . . ?
C72 Zr4 Zr3 121.5(4) . . ?
C72 Zr4 C42 52.7(5) . . ?
C72 Zr4 C43 31.5(5) . . ?
C72 Zr4 C68 52.2(5) . . ?
Zr1 Zr5 Zr6 60.53(3) . . ?
O1 Zr5 Zr1 36.40(17) . . ?
O1 Zr5 Zr6 36.65(19) . . ?
O1 Zr5 O10 73.7(3) . . ?
O1 Zr5 O16 73.8(3) . . ?
O1 Zr5 C40 151.3(4) . . ?
O1 Zr5 C63 153.0(4) . . ?
O1 Zr5 C65 151.8(5) . . ?
O1 Zr5 C67 154.0(4) . . ?
O1 Zr5 C73 151.2(4) . . ?
O1 Zr5 O19 78.9(3) . . ?
O1 Zr5 O21 78.9(3) . . ?
O10 Zr5 Zr1 38.00(18) . . ?
O10 Zr5 Zr6 86.4(2) . . ?
O10 Zr5 C40 85.1(4) . . ?
O10 Zr5 C63 108.3(5) . . ?
O10 Zr5 C65 116.2(4) . . ?
O10 Zr5 C67 131.9(4) . . ?
O10 Zr5 C73 80.0(4) . . ?
O10 Zr5 O19 85.9(3) . . ?
O10 Zr5 O21 151.9(3) . . ?
O16 Zr5 Zr1 86.6(2) . . ?
O16 Zr5 Zr6 37.8(2) . . ?
O16 Zr5 O10 92.6(3) . . ?
O16 Zr5 C40 88.4(5) . . ?
O16 Zr5 C63 131.8(4) . . ?
O16 Zr5 C65 79.3(5) . . ?
O16 Zr5 C67 104.9(5) . . ?
O16 Zr5 C73 119.6(4) . . ?
O16 Zr5 O19 151.9(3) . . ?
O16 Zr5 O21 85.4(3) . . ?
C40 Zr5 Zr1 122.3(4) . . ?
C40 Zr5 Zr6 124.9(4) . . ?
C40 Zr5 C63 52.4(5) . . ?
C40 Zr5 C65 32.3(5) . . ?
C40 Zr5 C67 51.9(5) . . ?
C40 Zr5 C73 31.6(5) . . ?
C63 Zr5 Zr1 135.5(4) . . ?
C63 Zr5 Zr6 163.9(4) . . ?
C63 Zr5 C65 52.6(6) . . ?
C63 Zr5 C67 30.8(5) . . ?
C63 Zr5 C73 32.5(5) . . ?
C65 Zr5 Zr1 150.3(4) . . ?
C65 Zr5 Zr6 115.4(4) . . ?
C65 Zr5 C67 31.5(5) . . ?
C67 Zr5 Zr1 166.2(5) . . ?
C67 Zr5 Zr6 133.2(5) . . ?
C73 Zr5 Zr1 115.5(4) . . ?
C73 Zr5 Zr6 153.3(4) . . ?
C73 Zr5 C65 53.3(6) . . ?
C73 Zr5 C67 52.3(5) . . ?
O19 Zr5 Zr1 75.0(2) . . ?
O19 Zr5 Zr6 114.2(2) . . ?
O19 Zr5 C40 119.3(5) . . ?
O19 Zr5 C63 74.5(4) . . ?
O19 Zr5 C65 126.3(5) . . ?
O19 Zr5 C67 96.7(5) . . ?
O19 Zr5 C73 87.8(5) . . ?
O21 Zr5 Zr1 114.0(2) . . ?
O21 Zr5 Zr6 74.9(2) . . ?
O21 Zr5 C40 122.8(4) . . ?
O21 Zr5 C63 93.5(4) . . ?
O21 Zr5 C65 91.0(5) . . ?
O21 Zr5 C67 75.1(4) . . ?
O21 Zr5 C73 125.0(4) . . ?
O21 Zr5 O19 83.1(3) . . ?
Zr5 Zr6 Zr1 59.67(3) . . ?
O1 Zr6 Zr1 35.85(18) . . ?
O1 Zr6 Zr5 36.35(19) . . ?
O1 Zr6 O6 73.0(3) . . ?
O1 Zr6 O12 78.9(3) . . ?
O1 Zr6 O16 73.1(3) . . ?
O1 Zr6 C45 153.4(3) . . ?
O1 Zr6 C52 151.8(4) . . ?
O1 Zr6 C64 151.9(4) . . ?
O1 Zr6 C69 152.8(4) . . ?
O1 Zr6 C71 151.9(4) . . ?
O1 Zr6 O22 80.1(3) . . ?
O6 Zr6 Zr1 37.69(19) . . ?
O6 Zr6 Zr5 86.0(2) . . ?
O6 Zr6 O12 86.1(3) . . ?
O6 Zr6 C45 127.6(4) . . ?
O6 Zr6 C52 96.6(4) . . ?
O6 Zr6 C64 78.9(4) . . ?
O6 Zr6 C69 96.8(4) . . ?
O6 Zr6 C71 128.0(4) . . ?
O6 Zr6 O22 152.2(3) . . ?
O12 Zr6 Zr1 75.8(2) . . ?
O12 Zr6 Zr5 113.8(2) . . ?
O12 Zr6 C45 85.5(4) . . ?
O12 Zr6 C52 127.4(5) . . ?
O12 Zr6 C64 100.1(5) . . ?
O12 Zr6 C69 75.3(4) . . ?
O12 Zr6 C71 117.1(4) . . ?
O12 Zr6 O22 81.8(3) . . ?
O16 Zr6 Zr1 85.6(2) . . ?
O16 Zr6 Zr5 37.4(2) . . ?
O16 Zr6 O6 92.6(3) . . ?
O16 Zr6 O12 151.0(3) . . ?
O16 Zr6 C45 117.2(4) . . ?
O16 Zr6 C52 81.5(5) . . ?
O16 Zr6 C64 108.0(5) . . ?
O16 Zr6 C69 133.4(4) . . ?
O16 Zr6 C71 86.3(4) . . ?
O16 Zr6 O22 86.2(3) . . ?
C45 Zr6 Zr1 156.1(4) . . ?
C45 Zr6 Zr5 143.6(4) . . ?
C45 Zr6 C52 52.0(5) . . ?
C45 Zr6 C69 31.4(5) . . ?
C45 Zr6 C71 31.7(5) . . ?
C52 Zr6 Zr1 131.7(4) . . ?
C52 Zr6 Zr5 118.8(4) . . ?
C64 Zr6 Zr1 116.3(4) . . ?
C64 Zr6 Zr5 141.7(4) . . ?
C64 Zr6 C45 52.1(5) . . ?
C64 Zr6 C52 31.4(5) . . ?
C64 Zr6 C69 31.9(5) . . ?
C64 Zr6 C71 52.8(5) . . ?
C69 Zr6 Zr1 126.8(4) . . ?
C69 Zr6 Zr5 170.8(4) . . ?
C69 Zr6 C52 52.2(5) . . ?
C69 Zr6 C71 52.7(6) . . ?
C71 Zr6 Zr1 162.9(4) . . ?
C71 Zr6 Zr5 119.0(4) . . ?
C71 Zr6 C52 31.9(4) . . ?
O22 Zr6 Zr1 114.6(2) . . ?
O22 Zr6 Zr5 76.2(2) . . ?
O22 Zr6 C45 76.5(4) . . ?
O22 Zr6 C52 110.7(4) . . ?
O22 Zr6 C64 127.9(4) . . ?
O22 Zr6 C69 104.2(4) . . ?
O22 Zr6 C71 79.7(4) . . ?
Zr1 O1 Zr6 108.0(3) . . ?
Zr5 O1 Zr1 107.2(3) . . ?
Zr5 O1 Zr6 107.0(3) . . ?
Zr2 O2 Zr3 106.8(3) . . ?
Zr2 O2 Zr4 107.3(3) . . ?
Zr4 O2 Zr3 107.0(3) . . ?
Zr1 O6 H6 127.6 . . ?
Zr6 O6 Zr1 104.7(3) . . ?
Zr6 O6 H6 127.6 . . ?
C4 O4 Zr2 127.7(7) . . ?
C2 O5 Zr4 126.0(8) . . ?
Zr2 O3 H3 128.0 . . ?
Zr3 O3 Zr2 104.1(3) . . ?
Zr3 O3 H3 128.0 . . ?
C3 O7 Zr1 125.2(8) . . ?
C12 O8 Zr4 130.0(7) . . ?
C2 O9 Zr3 126.5(8) . . ?
Zr1 O10 Zr5 103.8(3) . . ?
Zr1 O10 H10 128.1 . . ?
Zr5 O10 H10 128.1 . . ?
Zr2 O11 Zr4 104.4(3) . . ?
Zr2 O11 H11 127.8 . . ?
Zr4 O11 H11 127.8 . . ?
C3 O12 Zr6 123.7(7) . . ?
C4 O13 Zr3 126.4(8) . . ?
C12 O14 Zr2 129.8(7) . . ?
Zr3 O15 H15 127.6 . . ?
Zr4 O15 Zr3 104.8(3) . . ?
Zr4 O15 H15 127.6 . . ?
Zr5 O16 Zr6 104.8(3) . . ?
Zr5 O16 H16 127.6 . . ?
Zr6 O16 H16 127.6 . . ?
N3 N1 C38 114.3(12) . . ?
O21 C1 C13 118.2(11) . . ?
O22 C1 C13 116.7(11) . . ?
O22 C1 O21 125.1(10) . . ?
O5 C2 O9 124.7(10) . . ?
O5 C2 C10 117.9(12) . . ?
O9 C2 C10 117.5(12) . . ?
O7 C3 O12 126.0(10) . . ?
O7 C3 C14 118.1(12) . . ?
O12 C3 C14 115.7(11) . . ?
O4 C4 C5 116.1(11) . . ?
O13 C4 O4 126.3(10) . . ?
O13 C4 C5 117.5(11) . . ?
N4 N2 C32 113.1(11) . . ?
C16 C5 C4 121.3(12) . . ?
C47 C5 C4 119.4(12) . . ?
C47 C5 C16 119.2(11) . . ?
Zr1 C6 H6A 115.6 . . ?
C26 C6 Zr1 76.1(8) . . ?
C26 C6 H6A 124.9 . . ?
C53 C6 Zr1 75.2(8) . . ?
C53 C6 H6A 124.9 . . ?
C53 C6 C26 110.1(13) . . ?
N1 N3 C37 113.8(11) . . ?
N2 N4 C55 113.8(11) . . ?
C15 C7 H7 119.1 . . ?
C50 C7 H7 119.1 . . ?
C50 C7 C15 121.8(12) . . ?
N7 N5 C22 111.4(12) . . ?
C10 C8 H8 119.4 . . ?
C10 C8 C29 121.2(11) . . ?
C29 C8 H8 119.4 . . ?
C30 N6 C74 117.6(12) . . ?
C30 N6 C77 117.0(12) . . ?
C77 N6 C74 125.4(13) . . ?
C11 C9 C24 119.1(10) . . ?
C11 C9 C28 120.0(11) . . ?
C24 C9 C28 120.8(12) . . ?
C8 C10 C2 119.5(11) . . ?
C8 C10 C34 120.7(10) . . ?
C34 C10 C2 119.8(11) . . ?
C9 C11 H11A 119.1 . . ?
C49 C11 C9 121.8(12) . . ?
C49 C11 H11A 119.1 . . ?
O8 C12 O14 124.1(10) . . ?
O8 C12 C15 118.7(11) . . ?
O14 C12 C15 117.0(12) . . ?
C23 C13 C1 122.5(12) . . ?
C57 C13 C1 118.0(11) . . ?
C57 C13 C23 119.4(11) . . ?
C54 C14 C3 122.9(12) . . ?
C54 C14 C62 118.0(11) . . ?
C62 C14 C3 118.9(11) . . ?
C7 C15 C12 121.5(12) . . ?
C48 C15 C7 117.4(11) . . ?
C48 C15 C12 120.9(12) . . ?
C5 C16 H16A 119.6 . . ?
C5 C16 C20 120.9(12) . . ?
C20 C16 H16A 119.6 . . ?
Zr2 C17 H17 117.5 . . ?
C39 C17 Zr2 74.5(9) . . ?
C39 C17 H17 126.0 . . ?
C39 C17 C41 108.0(15) . . ?
C41 C17 Zr2 73.9(8) . . ?
C41 C17 H17 126.0 . . ?
Zr1 C18 H18 116.1 . . ?
C33 C18 Zr1 75.0(8) . . ?
C33 C18 H18 126.1 . . ?
C33 C18 C53 107.7(13) . . ?
C53 C18 Zr1 74.9(7) . . ?
C53 C18 H18 126.1 . . ?
C22 C19 H19 120.7 . . ?
C22 C19 C23 118.6(13) . . ?
C23 C19 H19 120.7 . . ?
C16 C20 H20 120.9 . . ?
C36 C20 C16 118.2(13) . . ?
C36 C20 H20 120.9 . . ?
N5 N7 C36 116.3(13) . . ?
Zr3 C21 H21 118.3 . . ?
C25 C21 Zr3 73.4(8) . . ?
C25 C21 H21 126.8 . . ?
C25 C21 C35 106.4(15) . . ?
C35 C21 Zr3 73.7(8) . . ?
C35 C21 H21 126.8 . . ?
C19 C22 N5 116.0(13) . . ?
C70 C22 N5 123.8(13) . . ?
C70 C22 C19 120.2(11) . . ?
C13 C23 C19 121.0(12) . . ?
C13 C23 H23 119.5 . . ?
C19 C23 H23 119.5 . . ?
C9 C24 H24 120.6 . . ?
C31 C24 C9 118.7(12) . . ?
C31 C24 H24 120.6 . . ?
Zr3 C25 H25 116.2 . . ?
C21 C25 Zr3 75.4(8) . . ?
C21 C25 H25 125.6 . . ?
C21 C25 C58 108.8(14) . . ?
C58 C25 Zr3 74.9(7) . . ?
C58 C25 H25 125.6 . . ?
Zr1 C26 H26 119.5 . . ?
C6 C26 Zr1 72.6(8) . . ?
C6 C26 H26 126.8 . . ?
C6 C26 C33 106.5(13) . . ?
C33 C26 Zr1 73.1(8) . . ?
C33 C26 H26 126.8 . . ?
C32 C27 H27 119.0 . . ?
C32 C27 C34 122.0(12) . . ?
C34 C27 H27 119.0 . . ?
O19 C28 C9 117.2(12) . . ?
O20 C28 C9 119.0(12) . . ?
O20 C28 O19 123.9(11) . . ?
C8 C29 H29 120.5 . . ?
C32 C29 C8 119.1(12) . . ?
C32 C29 H29 120.5 . . ?
O17 C30 N6 121.4(15) . . ?
O17 C30 H30 119.3 . . ?
N6 C30 H30 119.3 . . ?
C24 C31 H31 119.6 . . ?
C37 C31 C24 120.8(12) . . ?
C37 C31 H31 119.6 . . ?
C27 C32 N2 113.4(11) . . ?
C29 C32 N2 127.0(12) . . ?
C29 C32 C27 119.5(11) . . ?
Zr1 C33 H33 117.6 . . ?
C18 C33 Zr1 73.5(7) . . ?
C18 C33 C26 108.5(14) . . ?
C18 C33 H33 125.7 . . ?
C26 C33 Zr1 75.1(7) . . ?
C26 C33 H33 125.7 . . ?
C10 C34 C27 117.3(12) . . ?
C10 C34 H34 121.3 . . ?
C27 C34 H34 121.3 . . ?
Zr3 C35 H35 117.0 . . ?
C21 C35 Zr3 75.0(8) . . ?
C21 C35 H35 124.6 . . ?
C46 C35 Zr3 75.1(9) . . ?
C46 C35 C21 110.7(16) . . ?
C46 C35 H35 124.6 . . ?
C20 C36 N7 124.0(14) . . ?
C20 C36 C66 121.3(12) . . ?
C66 C36 N7 114.4(13) . . ?
C31 C37 N3 124.1(12) . . ?
C49 C37 N3 116.9(12) . . ?
C49 C37 C31 118.9(11) . . ?
C44 C38 N1 123.7(13) . . ?
C50 C38 N1 116.8(12) . . ?
C50 C38 C44 119.5(11) . . ?
Zr2 C39 H39 117.2 . . ?
C17 C39 Zr2 74.8(9) . . ?
C17 C39 H39 125.5 . . ?
C17 C39 C59 108.9(17) . . ?
C59 C39 Zr2 74.4(10) . . ?
C59 C39 H39 125.5 . . ?
Zr5 C40 H40 116.8 . . ?
C65 C40 Zr5 75.1(8) . . ?
C65 C40 H40 125.0 . . ?
C73 C40 Zr5 74.9(8) . . ?
C73 C40 H40 125.0 . . ?
C73 C40 C65 109.9(15) . . ?
Zr2 C41 H41 117.4 . . ?
C17 C41 Zr2 73.8(8) . . ?
C17 C41 H41 125.9 . . ?
C51 C41 Zr2 74.8(9) . . ?
C51 C41 C17 108.1(16) . . ?
C51 C41 H41 125.9 . . ?
Zr4 C42 H42 118.5 . . ?
C60 C42 Zr4 72.6(8) . . ?
C60 C42 H42 126.5 . . ?
C60 C42 C68 107.0(16) . . ?
C68 C42 Zr4 74.5(9) . . ?
C68 C42 H42 126.5 . . ?
Zr4 C43 H43 118.6 . . ?
C68 C43 Zr4 74.9(9) . . ?
C68 C43 H43 125.4 . . ?
C68 C43 C72 109.2(17) . . ?
C72 C43 Zr4 72.9(9) . . ?
C72 C43 H43 125.4 . . ?
C38 C44 H44 120.4 . . ?
C38 C44 C48 119.1(13) . . ?
C48 C44 H44 120.4 . . ?
Zr6 C45 H45 117.4 . . ?
C69 C45 Zr6 74.7(9) . . ?
C69 C45 H45 125.1 . . ?
C69 C45 C71 109.9(15) . . ?
C71 C45 Zr6 74.7(9) . . ?
C71 C45 H45 125.1 . . ?
Zr3 C46 H46 117.0 . . ?
C35 C46 Zr3 74.8(9) . . ?
C35 C46 H46 125.2 . . ?
C35 C46 C58 109.6(15) . . ?
C58 C46 Zr3 74.9(9) . . ?
C58 C46 H46 125.2 . . ?
C5 C47 H47 119.2 . . ?
C5 C47 C66 121.6(14) . . ?
C66 C47 H47 119.2 . . ?
C15 C48 C44 121.4(13) . . ?
C15 C48 H48 119.3 . . ?
C44 C48 H48 119.3 . . ?
C11 C49 C37 120.6(12) . . ?
C11 C49 H49 119.7 . . ?
C37 C49 H49 119.7 . . ?
C7 C50 H50 120.0 . . ?
C38 C50 C7 120.0(13) . . ?
C38 C50 H50 120.0 . . ?
Zr2 C51 H51 117.7 . . ?
C41 C51 Zr2 74.3(9) . . ?
C41 C51 H51 125.7 . . ?
C41 C51 C59 108.7(16) . . ?
C59 C51 Zr2 74.2(10) . . ?
C59 C51 H51 125.7 . . ?
Zr6 C52 H52 118.7 . . ?
C64 C52 Zr6 73.4(9) . . ?
C64 C52 H52 125.7 . . ?
C64 C52 C71 108.7(16) . . ?
C71 C52 Zr6 74.0(8) . . ?
C71 C52 H52 125.7 . . ?
Zr1 C53 H53 119.0 . . ?
C6 C53 Zr1 73.5(8) . . ?
C6 C53 C18 107.0(13) . . ?
C6 C53 H53 126.5 . . ?
C18 C53 Zr1 73.0(8) . . ?
C18 C53 H53 126.5 . . ?
C14 C54 H54 118.7 . . ?
C14 C54 C61 122.6(13) . . ?
C61 C54 H54 118.7 . . ?
C56 C55 N4 122.3(13) . . ?
C61 C55 N4 117.3(12) . . ?
C61 C55 C56 120.3(12) . . ?
C55 C56 H56 120.5 . . ?
C55 C56 C62 119.0(13) . . ?
C62 C56 H56 120.5 . . ?
C13 C57 H57 120.5 . . ?
C13 C57 C70 118.9(14) . . ?
C70 C57 H57 120.5 . . ?
C75 N8 C76 117.8(17) . . ?
C75 N8 C78 116.7(17) . . ?
C76 N8 C78 124.6(17) . . ?
Zr3 C58 H58 118.6 . . ?
C25 C58 Zr3 72.6(8) . . ?
C25 C58 H58 127.8 . . ?
C46 C58 Zr3 73.4(8) . . ?
C46 C58 C25 104.5(15) . . ?
C46 C58 H58 127.8 . . ?
Zr2 C59 H59 117.9 . . ?
C39 C59 Zr2 73.4(10) . . ?
C39 C59 H59 126.9 . . ?
C51 C59 Zr2 74.0(10) . . ?
C51 C59 C39 106.3(15) . . ?
C51 C59 H59 126.9 . . ?
Zr4 C60 H60 116.5 . . ?
C42 C60 Zr4 76.1(9) . . ?
C42 C60 H60 125.3 . . ?
C42 C60 C72 109.4(17) . . ?
C72 C60 Zr4 74.0(8) . . ?
C72 C60 H60 125.3 . . ?
C54 C61 H61 120.3 . . ?
C55 C61 C54 119.4(13) . . ?
C55 C61 H61 120.3 . . ?
C14 C62 C56 120.3(12) . . ?
C14 C62 H62 119.9 . . ?
C56 C62 H62 119.9 . . ?
Zr5 C63 H63 116.2 . . ?
C67 C63 Zr5 75.9(10) . . ?
C67 C63 H63 125.8 . . ?
C67 C63 C73 108.5(16) . . ?
C73 C63 Zr5 74.2(9) . . ?
C73 C63 H63 125.8 . . ?
Zr6 C64 H64 116.3 . . ?
C52 C64 Zr6 75.2(9) . . ?
C52 C64 H64 125.9 . . ?
C52 C64 C69 108.2(15) . . ?
C69 C64 Zr6 74.7(8) . . ?
C69 C64 H64 125.9 . . ?
Zr5 C65 H65 117.8 . . ?
C40 C65 Zr5 72.6(8) . . ?
C40 C65 H65 127.4 . . ?
C67 C65 Zr5 74.5(9) . . ?
C67 C65 C40 105.2(17) . . ?
C67 C65 H65 127.4 . . ?
C36 C66 C47 118.7(14) . . ?
C36 C66 H66 120.7 . . ?
C47 C66 H66 120.7 . . ?
Zr5 C67 H67 119.6 . . ?
C63 C67 Zr5 73.3(10) . . ?
C63 C67 C65 110.3(16) . . ?
C63 C67 H67 124.8 . . ?
C65 C67 Zr5 74.0(9) . . ?
C65 C67 H67 124.8 . . ?
Zr4 C68 H68 117.9 . . ?
C42 C68 Zr4 74.1(9) . . ?
C42 C68 H68 126.0 . . ?
C43 C68 Zr4 74.0(9) . . ?
C43 C68 C42 108.1(16) . . ?
C43 C68 H68 126.0 . . ?
Zr6 C69 H69 118.2 . . ?
C45 C69 Zr6 74.0(9) . . ?
C45 C69 C64 107.2(16) . . ?
C45 C69 H69 126.4 . . ?
C64 C69 Zr6 73.5(9) . . ?
C64 C69 H69 126.4 . . ?
C22 C70 C57 121.5(13) . . ?
C22 C70 H70 119.2 . . ?
C57 C70 H70 119.2 . . ?
Zr6 C71 H71 117.6 . . ?
C45 C71 Zr6 73.6(9) . . ?
C45 C71 C52 106.0(16) . . ?
C45 C71 H71 127.0 . . ?
C52 C71 Zr6 74.1(8) . . ?
C52 C71 H71 127.0 . . ?
Zr4 C72 H72 116.0 . . ?
C43 C72 Zr4 75.6(9) . . ?
C43 C72 C60 106.3(15) . . ?
C43 C72 H72 126.9 . . ?
C60 C72 Zr4 73.8(9) . . ?
C60 C72 H72 126.9 . . ?
Zr5 C73 H73 118.3 . . ?
C40 C73 Zr5 73.5(9) . . ?
C40 C73 C63 106.0(16) . . ?
C40 C73 H73 127.0 . . ?
C63 C73 Zr5 73.3(9) . . ?
C63 C73 H73 127.0 . . ?
N6 C74 H74A 109.5 . . ?
N6 C74 H74B 109.5 . . ?
N6 C74 H74C 109.5 . . ?
H74A C74 H74B 109.5 . . ?
H74A C74 H74C 109.5 . . ?
H74B C74 H74C 109.5 . . ?
O18 C75 N8 118(2) . . ?
O18 C75 H75 121.0 . . ?
N8 C75 H75 121.0 . . ?
N8 C76 H76A 109.5 . . ?
N8 C76 H76B 109.5 . . ?
N8 C76 H76C 109.5 . . ?
H76A C76 H76B 109.5 . . ?
H76A C76 H76C 109.5 . . ?
H76B C76 H76C 109.5 . . ?
N6 C77 H77A 109.5 . . ?
N6 C77 H77B 109.5 . . ?
N6 C77 H77C 109.5 . . ?
H77A C77 H77B 109.5 . . ?
H77A C77 H77C 109.5 . . ?
H77B C77 H77C 109.5 . . ?
N8 C78 H78A 109.5 . . ?
N8 C78 H78B 109.5 . . ?
N8 C78 H78C 109.5 . . ?
H78A C78 H78B 109.5 . . ?
H78A C78 H78C 109.5 . . ?
H78B C78 H78C 109.5 . . ?
C28 O19 Zr5 129.8(8) . . ?
C28 O20 Zr1 130.4(8) . . ?
C1 O21 Zr5 130.1(7) . . ?
C1 O22 Zr6 127.1(7) . . ?

loop_
_geom_bond_atom_site_label_1
_geom_bond_atom_site_label_2
_geom_bond_distance
_geom_bond_site_symmetry_2
_geom_bond_publ_flag
Zr1 Zr5 3.3334(15) . ?
Zr1 Zr6 3.3624(15) . ?
Zr1 O1 2.071(7) . ?
Zr1 O6 2.125(7) . ?
Zr1 O7 2.214(7) . ?
Zr1 O10 2.113(7) . ?
Zr1 C6 2.518(13) . ?
Zr1 C18 2.516(12) . ?
Zr1 C26 2.562(13) . ?
Zr1 C33 2.536(12) . ?
Zr1 C53 2.540(12) . ?
Zr1 O20 2.197(8) . ?
Zr2 Zr3 3.3344(16) . ?
Zr2 Zr4 3.3372(15) . ?
Zr2 O2 2.062(7) . ?
Zr2 O4 2.216(7) . ?
Zr2 O3 2.136(7) . ?
Zr2 O11 2.111(7) . ?
Zr2 O14 2.213(7) . ?
Zr2 C17 2.521(13) . ?
Zr2 C39 2.517(15) . ?
Zr2 C41 2.522(14) . ?
Zr2 C51 2.528(16) . ?
Zr2 C59 2.530(17) . ?
Zr3 Zr4 3.3551(15) . ?
Zr3 O2 2.091(7) . ?
Zr3 O3 2.093(8) . ?
Zr3 O9 2.195(8) . ?
Zr3 O13 2.192(7) . ?
Zr3 O15 2.119(7) . ?
Zr3 C21 2.531(13) . ?
Zr3 C25 2.506(12) . ?
Zr3 C35 2.514(14) . ?
Zr3 C46 2.517(14) . ?
Zr3 C58 2.537(14) . ?
Zr4 O2 2.082(7) . ?
Zr4 O5 2.212(8) . ?
Zr4 O8 2.208(8) . ?
Zr4 O11 2.113(8) . ?
Zr4 O15 2.115(7) . ?
Zr4 C42 2.553(14) . ?
Zr4 C43 2.546(15) . ?
Zr4 C60 2.510(13) . ?
Zr4 C68 2.558(14) . ?
Zr4 C72 2.513(14) . ?
Zr5 Zr6 3.3383(16) . ?
Zr5 O1 2.069(7) . ?
Zr5 O10 2.123(7) . ?
Zr5 O16 2.097(8) . ?
Zr5 C40 2.500(13) . ?
Zr5 C63 2.506(15) . ?
Zr5 C65 2.531(14) . ?
Zr5 C67 2.538(15) . ?
Zr5 C73 2.517(14) . ?
Zr5 O19 2.217(8) . ?
Zr5 O21 2.183(7) . ?
Zr6 O1 2.084(7) . ?
Zr6 O6 2.121(7) . ?
Zr6 O12 2.176(8) . ?
Zr6 O16 2.116(7) . ?
Zr6 C45 2.516(14) . ?
Zr6 C52 2.530(13) . ?
Zr6 C64 2.508(14) . ?
Zr6 C69 2.524(15) . ?
Zr6 C71 2.530(14) . ?
Zr6 O22 2.203(7) . ?
O6 H6 0.9300 . ?
O4 C4 1.266(13) . ?
O5 C2 1.255(14) . ?
O3 H3 0.9300 . ?
O7 C3 1.242(13) . ?
O8 C12 1.253(14) . ?
O9 C2 1.269(14) . ?
O10 H10 0.9300 . ?
O11 H11 0.9300 . ?
O12 C3 1.275(14) . ?
O13 C4 1.250(13) . ?
O14 C12 1.263(13) . ?
O15 H15 0.9300 . ?
O16 H16 0.9300 . ?
O17 C30 1.172(15) . ?
N1 N3 1.181(13) . ?
N1 C38 1.457(14) . ?
C1 C13 1.485(15) . ?
C1 O21 1.266(13) . ?
C1 O22 1.263(13) . ?
C2 C10 1.494(14) . ?
C3 C14 1.504(14) . ?
C4 C5 1.502(15) . ?
N2 N4 1.241(14) . ?
N2 C32 1.440(14) . ?
C5 C16 1.382(17) . ?
C5 C47 1.332(17) . ?
C6 H6A 0.9300 . ?
C6 C26 1.371(18) . ?
C6 C53 1.364(17) . ?
N3 C37 1.441(14) . ?
N4 C55 1.429(14) . ?
C7 H7 0.9300 . ?
C7 C15 1.370(16) . ?
C7 C50 1.365(15) . ?
N5 N7 1.206(14) . ?
N5 C22 1.435(14) . ?
C8 H8 0.9300 . ?
C8 C10 1.364(15) . ?
C8 C29 1.377(14) . ?
N6 C30 1.450(9) . ?
N6 C74 1.482(9) . ?
N6 C77 1.480(9) . ?
C9 C11 1.357(16) . ?
C9 C24 1.397(15) . ?
C9 C28 1.502(15) . ?
C10 C34 1.374(15) . ?
C11 H11A 0.9300 . ?
C11 C49 1.356(15) . ?
C12 C15 1.492(14) . ?
C13 C23 1.381(16) . ?
C13 C57 1.362(16) . ?
C14 C54 1.351(16) . ?
C14 C62 1.364(17) . ?
C15 C48 1.341(16) . ?
C16 H16A 0.9300 . ?
C16 C20 1.388(15) . ?
C17 H17 0.9300 . ?
C17 C39 1.33(2) . ?
C17 C41 1.40(2) . ?
C18 H18 0.9300 . ?
C18 C33 1.372(19) . ?
C18 C53 1.400(18) . ?
C19 H19 0.9300 . ?
C19 C22 1.359(17) . ?
C19 C23 1.399(16) . ?
C20 H20 0.9300 . ?
C20 C36 1.364(18) . ?
N7 C36 1.443(14) . ?
C21 H21 0.9300 . ?
C21 C25 1.358(19) . ?
C21 C35 1.362(18) . ?
C22 C70 1.356(18) . ?
C23 H23 0.9300 . ?
C24 H24 0.9300 . ?
C24 C31 1.388(15) . ?
C25 H25 0.9300 . ?
C25 C58 1.41(2) . ?
C26 H26 0.9300 . ?
C26 C33 1.398(19) . ?
C27 H27 0.9300 . ?
C27 C32 1.372(17) . ?
C27 C34 1.388(15) . ?
C28 O19 1.279(14) . ?
C28 O20 1.230(14) . ?
C29 H29 0.9300 . ?
C29 C32 1.362(16) . ?
C30 H30 0.9300 . ?
C31 H31 0.9300 . ?
C31 C37 1.380(17) . ?
C33 H33 0.9300 . ?
C34 H34 0.9300 . ?
C35 H35 0.9300 . ?
C35 C46 1.31(2) . ?
C36 C66 1.367(19) . ?
C37 C49 1.369(16) . ?
C38 C44 1.360(17) . ?
C38 C50 1.352(17) . ?
C39 H39 0.9300 . ?
C39 C59 1.40(2) . ?
C40 H40 0.9300 . ?
C40 C65 1.40(2) . ?
C40 C73 1.36(2) . ?
O18 C75 1.22(2) . ?
C41 H41 0.9300 . ?
C41 C51 1.34(2) . ?
C42 H42 0.9300 . ?
C42 C60 1.37(2) . ?
C42 C68 1.38(2) . ?
C43 H43 0.9300 . ?
C43 C68 1.37(2) . ?
C43 C72 1.37(2) . ?
C44 H44 0.9300 . ?
C44 C48 1.401(15) . ?
C45 H45 0.9300 . ?
C45 C69 1.36(2) . ?
C45 C71 1.38(2) . ?
C46 H46 0.9300 . ?
C46 C58 1.38(2) . ?
C47 H47 0.9300 . ?
C47 C66 1.385(17) . ?
C48 H48 0.9300 . ?
C49 H49 0.9300 . ?
C50 H50 0.9300 . ?
C51 H51 0.9300 . ?
C51 C59 1.39(2) . ?
C52 H52 0.9300 . ?
C52 C64 1.37(2) . ?
C52 C71 1.390(19) . ?
C53 H53 0.9300 . ?
C54 H54 0.9300 . ?
C54 C61 1.364(16) . ?
C55 C56 1.371(17) . ?
C55 C61 1.341(18) . ?
C56 H56 0.9300 . ?
C56 C62 1.394(16) . ?
C57 H57 0.9300 . ?
C57 C70 1.394(16) . ?
N8 C75 1.470(10) . ?
N8 C76 1.483(9) . ?
N8 C78 1.488(10) . ?
C58 H58 0.9300 . ?
C59 H59 0.9300 . ?
C60 H60 0.9300 . ?
C60 C72 1.39(2) . ?
C61 H61 0.9300 . ?
C62 H62 0.9300 . ?
C63 H63 0.9300 . ?
C63 C67 1.34(2) . ?
C63 C73 1.404(19) . ?
C64 H64 0.9300 . ?
C64 C69 1.38(2) . ?
C65 H65 0.9300 . ?
C65 C67 1.38(2) . ?
C66 H66 0.9300 . ?
C67 H67 0.9300 . ?
C68 H68 0.9300 . ?
C69 H69 0.9300 . ?
C70 H70 0.9300 . ?
C71 H71 0.9300 . ?
C72 H72 0.9300 . ?
C73 H73 0.9300 . ?
C74 H74A 0.9600 . ?
C74 H74B 0.9600 . ?
C74 H74C 0.9600 . ?
C75 H75 0.9300 . ?
C76 H76A 0.9600 . ?
C76 H76B 0.9600 . ?
C76 H76C 0.9600 . ?
C77 H77A 0.9600 . ?
C77 H77B 0.9600 . ?
C77 H77C 0.9600 . ?
C78 H78A 0.9600 . ?
C78 H78B 0.9600 . ?
C78 H78C 0.9600 . ?

loop_
_geom_torsion_atom_site_label_1
_geom_torsion_atom_site_label_2
_geom_torsion_atom_site_label_3
_geom_torsion_atom_site_label_4
_geom_torsion
_geom_torsion_site_symmetry_1
_geom_torsion_site_symmetry_2
_geom_torsion_site_symmetry_3
_geom_torsion_site_symmetry_4
_geom_torsion_publ_flag
Zr1 O7 C3 O12 -46.5(16) . . . . ?
Zr1 O7 C3 C14 128.3(10) . . . . ?
Zr1 C6 C26 C33 65.7(9) . . . . ?
Zr1 C6 C53 C18 -65.8(9) . . . . ?
Zr1 C18 C33 C26 -67.5(9) . . . . ?
Zr1 C18 C53 C6 66.1(9) . . . . ?
Zr1 C26 C33 C18 66.4(10) . . . . ?
Zr2 O4 C4 O13 -34.5(16) . . . . ?
Zr2 O4 C4 C5 142.9(8) . . . . ?
Zr2 O14 C12 O8 29.4(17) . . . . ?
Zr2 O14 C12 C15 -146.2(8) . . . . ?
Zr2 C17 C39 C59 -67.2(12) . . . . ?
Zr2 C17 C41 C51 67.6(11) . . . . ?
Zr2 C39 C59 C51 -67.3(12) . . . . ?
Zr2 C41 C51 C59 66.8(12) . . . . ?
Zr2 C51 C59 C39 66.9(11) . . . . ?
Zr3 O9 C2 O5 -44.0(18) . . . . ?
Zr3 O9 C2 C10 135.3(9) . . . . ?
Zr3 O13 C4 O4 37.3(16) . . . . ?
Zr3 O13 C4 C5 -140.0(9) . . . . ?
Zr3 C21 C25 C58 -68.1(9) . . . . ?
Zr3 C21 C35 C46 67.3(12) . . . . ?
Zr3 C25 C58 C46 -67.0(10) . . . . ?
Zr3 C35 C46 C58 67.5(11) . . . . ?
Zr3 C46 C58 C25 66.4(9) . . . . ?
Zr4 O5 C2 O9 43.9(17) . . . . ?
Zr4 O5 C2 C10 -135.5(9) . . . . ?
Zr4 O8 C12 O14 -28.6(18) . . . . ?
Zr4 O8 C12 C15 147.0(8) . . . . ?
Zr4 C42 C60 C72 -67.2(11) . . . . ?
Zr4 C42 C68 C43 66.8(11) . . . . ?
Zr4 C43 C68 C42 -66.8(11) . . . . ?
Zr4 C43 C72 C60 68.0(10) . . . . ?
Zr4 C60 C72 C43 -69.3(11) . . . . ?
Zr5 C40 C65 C67 -68.0(10) . . . . ?
Zr5 C40 C73 C63 66.7(10) . . . . ?
Zr5 C63 C67 C65 65.2(12) . . . . ?
Zr5 C63 C73 C40 -66.8(11) . . . . ?
Zr5 C65 C67 C63 -64.8(12) . . . . ?
Zr6 O12 C3 O7 50.0(16) . . . . ?
Zr6 O12 C3 C14 -124.9(9) . . . . ?
Zr6 C45 C69 C64 66.5(10) . . . . ?
Zr6 C45 C71 C52 -67.5(10) . . . . ?
Zr6 C52 C64 C69 -68.0(11) . . . . ?
Zr6 C52 C71 C45 67.2(10) . . . . ?
Zr6 C64 C69 C45 -66.8(10) . . . . ?
O4 C4 C5 C16 158.9(12) . . . . ?
O4 C4 C5 C47 -23.7(18) . . . . ?
O5 C2 C10 C8 173.9(12) . . . . ?
O5 C2 C10 C34 -3.7(19) . . . . ?
O7 C3 C14 C54 173.6(13) . . . . ?
O7 C3 C14 C62 -10.6(19) . . . . ?
O8 C12 C15 C7 171.8(12) . . . . ?
O8 C12 C15 C48 -11.7(18) . . . . ?
O9 C2 C10 C8 -5.5(18) . . . . ?
O9 C2 C10 C34 176.9(12) . . . . ?
O12 C3 C14 C54 -11.1(19) . . . . ?
O12 C3 C14 C62 164.7(13) . . . . ?
O13 C4 C5 C16 -23.5(17) . . . . ?
O13 C4 C5 C47 153.9(13) . . . . ?
O14 C12 C15 C7 -12.3(18) . . . . ?
O14 C12 C15 C48 164.2(12) . . . . ?
N1 N3 C37 C31 18(2) . . . . ?
N1 N3 C37 C49 -166.2(13) . . . . ?
N1 C38 C44 C48 171.8(13) . . . . ?
N1 C38 C50 C7 -170.4(13) . . . . ?
C1 C13 C23 C19 -175.3(12) . . . . ?
C1 C13 C57 C70 172.1(14) . . . . ?
C2 C10 C34 C27 175.3(12) . . . . ?
C3 C14 C54 C61 -179.8(14) . . . . ?
C3 C14 C62 C56 -177.3(13) . . . . ?
C4 C5 C16 C20 177.9(12) . . . . ?
C4 C5 C47 C66 -176.2(14) . . . . ?
N2 N4 C55 C56 16(2) . . . . ?
N2 N4 C55 C61 -167.4(15) . . . . ?
C5 C16 C20 C36 0(2) . . . . ?
C5 C47 C66 C36 -3(3) . . . . ?
C6 C26 C33 Zr1 -65.4(9) . . . . ?
C6 C26 C33 C18 1.0(15) . . . . ?
N3 N1 C38 C44 2(2) . . . . ?
N3 N1 C38 C50 179.1(14) . . . . ?
N3 C37 C49 C11 -175.2(12) . . . . ?
N4 N2 C32 C27 -176.3(14) . . . . ?
N4 N2 C32 C29 7(2) . . . . ?
N4 C55 C56 C62 -175.1(14) . . . . ?
N4 C55 C61 C54 177.8(14) . . . . ?
C7 C15 C48 C44 8(2) . . . . ?
N5 N7 C36 C20 -2(2) . . . . ?
N5 N7 C36 C66 -176.7(15) . . . . ?
N5 C22 C70 C57 -175.7(15) . . . . ?
C8 C10 C34 C27 -2(2) . . . . ?
C8 C29 C32 N2 179.7(13) . . . . ?
C8 C29 C32 C27 3(2) . . . . ?
C9 C11 C49 C37 2(2) . . . . ?
C9 C24 C31 C37 -1(2) . . . . ?
C9 C28 O19 Zr5 153.9(8) . . . . ?
C9 C28 O20 Zr1 -150.6(8) . . . . ?
C10 C8 C29 C32 -4(2) . . . . ?
C11 C9 C24 C31 4(2) . . . . ?
C11 C9 C28 O19 174.5(12) . . . . ?
C11 C9 C28 O20 -4.3(18) . . . . ?
C12 C15 C48 C44 -168.8(12) . . . . ?
C13 C1 O21 Zr5 -144.9(8) . . . . ?
C13 C1 O22 Zr6 145.4(8) . . . . ?
C13 C57 C70 C22 3(3) . . . . ?
C14 C54 C61 C55 -1(3) . . . . ?
C15 C7 C50 C38 -1(2) . . . . ?
C16 C5 C47 C66 1(2) . . . . ?
C16 C20 C36 N7 -177.0(13) . . . . ?
C16 C20 C36 C66 -2(2) . . . . ?
C17 C39 C59 Zr2 67.5(12) . . . . ?
C17 C39 C59 C51 0.2(19) . . . . ?
C17 C41 C51 Zr2 -66.9(11) . . . . ?
C17 C41 C51 C59 -0.1(18) . . . . ?
C19 C22 C70 C57 3(3) . . . . ?
C20 C36 C66 C47 4(3) . . . . ?
N7 N5 C22 C19 -169.5(14) . . . . ?
N7 N5 C22 C70 9(2) . . . . ?
N7 C36 C66 C47 179.2(15) . . . . ?
C21 C25 C58 Zr3 68.4(10) . . . . ?
C21 C25 C58 C46 1.4(16) . . . . ?
C21 C35 C46 Zr3 -67.2(11) . . . . ?
C21 C35 C46 C58 0.2(19) . . . . ?
C22 N5 N7 C36 179.2(12) . . . . ?
C22 C19 C23 C13 4(2) . . . . ?
C23 C13 C57 C70 -5(2) . . . . ?
C23 C19 C22 N5 172.5(13) . . . . ?
C23 C19 C22 C70 -6(2) . . . . ?
C24 C9 C11 C49 -4(2) . . . . ?
C24 C9 C28 O19 -8.9(18) . . . . ?
C24 C9 C28 O20 172.3(12) . . . . ?
C24 C31 C37 N3 174.7(13) . . . . ?
C24 C31 C37 C49 -1(2) . . . . ?
C25 C21 C35 Zr3 -66.6(10) . . . . ?
C25 C21 C35 C46 0.7(18) . . . . ?
C26 C6 C53 Zr1 68.8(10) . . . . ?
C26 C6 C53 C18 3.0(15) . . . . ?
C28 C9 C11 C49 172.6(12) . . . . ?
C28 C9 C24 C31 -173.0(12) . . . . ?
C29 C8 C10 C2 -174.2(12) . . . . ?
C29 C8 C10 C34 3(2) . . . . ?
C31 C37 C49 C11 1(2) . . . . ?
C32 N2 N4 C55 177.8(12) . . . . ?
C32 C27 C34 C10 2(2) . . . . ?
C33 C18 C53 Zr1 -68.4(10) . . . . ?
C33 C18 C53 C6 -2.3(15) . . . . ?
C34 C27 C32 N2 -179.3(13) . . . . ?
C34 C27 C32 C29 -2(2) . . . . ?
C35 C21 C25 Zr3 66.8(10) . . . . ?
C35 C21 C25 C58 -1.3(16) . . . . ?
C35 C46 C58 Zr3 -67.4(12) . . . . ?
C35 C46 C58 C25 -1.0(17) . . . . ?
C38 N1 N3 C37 -173.7(11) . . . . ?
C38 C44 C48 C15 -2(2) . . . . ?
C39 C17 C41 Zr2 -67.4(11) . . . . ?
C39 C17 C41 C51 0.2(18) . . . . ?
C40 C65 C67 Zr5 66.6(10) . . . . ?
C40 C65 C67 C63 1.8(19) . . . . ?
C41 C17 C39 Zr2 66.9(10) . . . . ?
C41 C17 C39 C59 -0.2(18) . . . . ?
C41 C51 C59 Zr2 -66.9(11) . . . . ?
C41 C51 C59 C39 -0.1(19) . . . . ?
C42 C60 C72 Zr4 68.6(11) . . . . ?
C42 C60 C72 C43 -0.7(18) . . . . ?
C44 C38 C50 C7 7(2) . . . . ?
C47 C5 C16 C20 1(2) . . . . ?
C50 C7 C15 C12 170.3(12) . . . . ?
C50 C7 C15 C48 -6(2) . . . . ?
C50 C38 C44 C48 -5(2) . . . . ?
C52 C64 C69 Zr6 68.3(11) . . . . ?
C52 C64 C69 C45 1.5(17) . . . . ?
C53 C6 C26 Zr1 -68.3(9) . . . . ?
C53 C6 C26 C33 -2.5(15) . . . . ?
C53 C18 C33 Zr1 68.3(9) . . . . ?
C53 C18 C33 C26 0.8(15) . . . . ?
C54 C14 C62 C56 -1(2) . . . . ?
C55 C56 C62 C14 -5(2) . . . . ?
C56 C55 C61 C54 -5(3) . . . . ?
C57 C13 C23 C19 1(2) . . . . ?
C60 C42 C68 Zr4 -65.8(10) . . . . ?
C60 C42 C68 C43 0.9(18) . . . . ?
C61 C55 C56 C62 8(3) . . . . ?
C62 C14 C54 C61 4(2) . . . . ?
C64 C52 C71 Zr6 -65.8(11) . . . . ?
C64 C52 C71 C45 1.4(17) . . . . ?
C65 C40 C73 Zr5 -67.5(11) . . . . ?
C65 C40 C73 C63 -0.9(18) . . . . ?
C67 C63 C73 Zr5 68.8(12) . . . . ?
C67 C63 C73 C40 2.0(18) . . . . ?
C68 C42 C60 Zr4 67.1(11) . . . . ?
C68 C42 C60 C72 -0.1(18) . . . . ?
C68 C43 C72 Zr4 -66.7(11) . . . . ?
C68 C43 C72 C60 1.3(18) . . . . ?
C69 C45 C71 Zr6 67.0(11) . . . . ?
C69 C45 C71 C52 -0.5(17) . . . . ?
C71 C45 C69 Zr6 -67.1(11) . . . . ?
C71 C45 C69 C64 -0.6(17) . . . . ?
C71 C52 C64 Zr6 66.2(11) . . . . ?
C71 C52 C64 C69 -1.8(18) . . . . ?
C72 C43 C68 Zr4 65.4(11) . . . . ?
C72 C43 C68 C42 -1.4(18) . . . . ?
C73 C40 C65 Zr5 67.4(11) . . . . ?
C73 C40 C65 C67 -0.5(18) . . . . ?
C73 C63 C67 Zr5 -67.7(11) . . . . ?
C73 C63 C67 C65 -2.4(19) . . . . ?
C74 N6 C30 O17 -177.7(14) . . . . ?
C76 N8 C75 O18 176.4(18) . . . . ?
C77 N6 C30 O17 3(2) . . . . ?
C78 N8 C75 O18 7(3) . . . . ?
O19 C28 O20 Zr1 30.7(18) . . . . ?
O20 C28 O19 Zr5 -27.3(18) . . . . ?
O21 C1 C13 C23 -170.7(12) . . . . ?
O21 C1 C13 C57 12.7(18) . . . . ?
O21 C1 O22 Zr6 -32.4(16) . . . . ?
O22 C1 C13 C23 11.4(18) . . . . ?
O22 C1 C13 C57 -165.2(12) . . . . ?
O22 C1 O21 Zr5 32.8(17) . . . . ?
